data_7133719
loop_
_publ_author_name
'Rajagopal, Shinaj K.'
'Zeller, Matthias'
'Savikhin, Sergei'
'Slipchenko, Lyudmila V.'
'Wei, Alexander'

_publ_section_title
;
 Rigidochromism of tetranuclear Cu(I)-pyrazolate macrocycles: steric
 crowding with trifluoromethyl groups.
;
_journal_issue 80
_journal_name_full 'Chemical communications (Cambridge, England)'
_journal_page_first 11307
_journal_page_last 11310
_journal_paper_doi 10.1039/d4cc04259j
_journal_volume 60
_journal_year 2024
_chemical_formula_sum 'C48 H72 Cu4 F12 N8'
_chemical_formula_weight 1243.29
_space_group_crystal_system monoclinic
_space_group_IT_number 14
_space_group_name_Hall '-P 2ybc'
_space_group_name_H-M_alt 'P 1 21/c 1'
_atom_sites_solution_hydrogens geom
_atom_sites_solution_primary dual
_atom_sites_solution_secondary difmap
_audit_block_doi 10.5517/ccdc.csd.cc2kk7zc
_audit_creation_method SHELXL-2019/3
_audit_update_record
;
2024-07-11 deposited with the CCDC.	2024-09-13 downloaded from the CCDC.
;
_cell_angle_alpha 90
_cell_angle_beta 98.96(2)
_cell_angle_gamma 90
_cell_formula_units_Z 4
_cell_length_a 10.809(4)
_cell_length_b 26.109(10)
_cell_length_c 20.432(7)
_cell_measurement_reflns_used 9751
_cell_measurement_temperature 200(2)
_cell_measurement_theta_max 33.0090
_cell_measurement_theta_min 2.4218
_cell_volume 5696(4)
_computing_cell_refinement 'SAINT V8.40B (Bruker, 2020)'
_computing_data_collection 'Apex4 v2022.10-0 (Bruker, 2022)'
_computing_data_reduction 'SAINT V8.40B (Bruker, 2020)'
_computing_structure_refinement
;  
SHELXL-2019/2 (Sheldrick, 2015a, 2019), 
SHELXLE Rev1541 (H\"ubschle et al., 2011)
;
_computing_structure_solution 'SHELXT (Sheldrick, 2015b)'
_diffrn_ambient_temperature 200(2)
_diffrn_detector_area_resol_mean 7.4074
_diffrn_detector_type 'PhotonII charge-integrating pixel array (CPAD)'
_diffrn_measured_fraction_theta_full 0.997
_diffrn_measured_fraction_theta_max 0.942
_diffrn_measurement_device 'three circle diffractometer'
_diffrn_measurement_device_type 'Bruker AXS D8 Quest'
_diffrn_measurement_method 'omega and phi scans'
_diffrn_radiation_monochromator 'Triumph curved graphite crystal'
_diffrn_radiation_type MoK\a
_diffrn_radiation_wavelength 0.71073
_diffrn_reflns_av_R_equivalents 0.0623
_diffrn_reflns_av_unetI/netI 0.0453
_diffrn_reflns_Laue_measured_fraction_full 0.997
_diffrn_reflns_Laue_measured_fraction_max 0.942
_diffrn_reflns_limit_h_max 16
_diffrn_reflns_limit_h_min -14
_diffrn_reflns_limit_k_max 39
_diffrn_reflns_limit_k_min -40
_diffrn_reflns_limit_l_max 30
_diffrn_reflns_limit_l_min -31
_diffrn_reflns_number 82366
_diffrn_reflns_point_group_measured_fraction_full 0.997
_diffrn_reflns_point_group_measured_fraction_max 0.942
_diffrn_reflns_theta_full 25.242
_diffrn_reflns_theta_max 33.178
_diffrn_reflns_theta_min 2.018
_diffrn_source 'fine focus sealed tube X-ray source'
_diffrn_source_current '30 mA'
_diffrn_source_voltage '50 kV'
_exptl_absorpt_coefficient_mu 1.551
_exptl_absorpt_correction_T_max 0.7465
_exptl_absorpt_correction_T_min 0.5417
_exptl_absorpt_correction_type multi-scan
_exptl_absorpt_process_details
;
 SADABS 2016/2: Krause, L., Herbst-Irmer, R., Sheldrick G.M. & Stalke D.,
 J. Appl. Cryst. 48 (2015) 3-10
;
_exptl_crystal_colour colourless
_exptl_crystal_density_diffrn 1.450
_exptl_crystal_description block
_exptl_crystal_F_000 2560
_exptl_crystal_size_max 0.480
_exptl_crystal_size_mid 0.380
_exptl_crystal_size_min 0.310
_refine_diff_density_max 1.137
_refine_diff_density_min -1.191
_refine_diff_density_rms 0.075
_refine_ls_extinction_method none
_refine_ls_goodness_of_fit_ref 1.081
_refine_ls_hydrogen_treatment constr
_refine_ls_matrix_type full
_refine_ls_number_parameters 1099
_refine_ls_number_reflns 20516
_refine_ls_number_restraints 2368
_refine_ls_restrained_S_all 1.116
_refine_ls_R_factor_all 0.0843
_refine_ls_R_factor_gt 0.0493
_refine_ls_shift/su_max 0.009
_refine_ls_shift/su_mean 0.000
_refine_ls_structure_factor_coef Fsqd
_refine_ls_weighting_details 'w=1/[\s^2^(Fo^2^)+(0.0636P)^2^+2.3683P] where P=(Fo^2^+2Fc^2^)/3'
_refine_ls_weighting_scheme calc
_refine_ls_wR_factor_gt 0.1343
_refine_ls_wR_factor_ref 0.1512
_reflns_Friedel_coverage 0.000
_reflns_number_gt 13341
_reflns_number_total 20516
_reflns_threshold_expression 'I > 2\s(I)'
_cod_data_source_file d4cc04259j2.cif
_cod_data_source_block SKR_CF3_CPT_200_2_0m
_cod_depositor_comments 'Adding full bibliography for 7133719--7133720.cif.'
_cod_original_cell_volume 5696(3)
_cod_original_sg_symbol_H-M 'P 21/c'
_cod_database_code 7133719
_shelx_shelxl_version_number 2019/3
_shelx_space_group_comment
;
The symmetry employed for this shelxl refinement is uniquely defined
by the following loop, which should always be used as a source of
symmetry information in preference to the above space-group names.
They are only intended as comments.
;
_shelx_estimated_absorpt_t_min 0.523
_shelx_estimated_absorpt_t_max 0.645

loop_
_space_group_symop_operation_xyz
'x, y, z'
'-x, y+1/2, -z+1/2'
'-x, -y, -z'
'x, -y-1/2, z-1/2'

loop_
_atom_site_label
_atom_site_type_symbol
_atom_site_fract_x
_atom_site_fract_y
_atom_site_fract_z
_atom_site_U_iso_or_equiv
_atom_site_adp_type
_atom_site_occupancy
_atom_site_site_symmetry_order
_atom_site_calc_flag
_atom_site_refinement_flags_posn
_atom_site_refinement_flags_adp
_atom_site_refinement_flags_occupancy
_atom_site_disorder_assembly
_atom_site_disorder_group
Cu1_1 Cu 0.49420(4) 0.59261(2) 0.81379(2) 0.04902(9) Uani 1 1 d . U . . .
N1_1 N 0.6015(2) 0.64584(9) 0.79826(11) 0.0420(4) Uani 1 1 d D U . . .
N2_1 N 0.6094(2) 0.65113(8) 0.73194(10) 0.0386(4) Uani 1 1 d D U . . .
C1_1 C 0.6693(12) 0.6839(3) 0.8318(3) 0.0413(11) Uani 0.663(4) 1 d D U P A 1
C2_1 C 0.7244(9) 0.7123(3) 0.7858(3) 0.0456(12) Uani 0.663(4) 1 d D U P A 1
C3_1 C 0.6813(12) 0.6917(4) 0.7229(3) 0.0392(11) Uani 0.663(4) 1 d D U P A 1
C4_1 C 0.6759(7) 0.68997(19) 0.9071(3) 0.0510(12) Uani 0.663(4) 1 d D U P A 1
C5_1 C 0.7980(9) 0.6675(3) 0.9448(6) 0.076(2) Uani 0.663(4) 1 d D U P A 1
H5A_1 H 0.804461 0.631339 0.933091 0.113 Uiso 0.663(4) 1 calc R U P A 1
H5B_1 H 0.797870 0.670605 0.992591 0.113 Uiso 0.663(4) 1 calc R U P A 1
H5C_1 H 0.869626 0.686355 0.932747 0.113 Uiso 0.663(4) 1 calc R U P A 1
C6_1 C 0.5690(6) 0.6599(3) 0.9319(2) 0.0708(15) Uani 0.663(4) 1 d D U P A 1
H6A_1 H 0.488759 0.669182 0.905307 0.106 Uiso 0.663(4) 1 calc R U P A 1
H6B_1 H 0.567105 0.668298 0.978520 0.106 Uiso 0.663(4) 1 calc R U P A 1
H6C_1 H 0.583310 0.623025 0.927737 0.106 Uiso 0.663(4) 1 calc R U P A 1
C7_1 C 0.6592(8) 0.7459(2) 0.9269(3) 0.0783(18) Uani 0.663(4) 1 d D U P A 1
H7A_1 H 0.721914 0.767209 0.910043 0.117 Uiso 0.663(4) 1 calc R U P A 1
H7B_1 H 0.669992 0.748542 0.975261 0.117 Uiso 0.663(4) 1 calc R U P A 1
H7C_1 H 0.575132 0.757574 0.907918 0.117 Uiso 0.663(4) 1 calc R U P A 1
C8_1 C 0.6994(7) 0.7067(3) 0.6534(3) 0.0573(14) Uani 0.663(4) 1 d D U P A 1
C9_1 C 0.6927(9) 0.7653(2) 0.6447(4) 0.090(2) Uani 0.663(4) 1 d D U P A 1
H9A_1 H 0.683769 0.773825 0.597495 0.135 Uiso 0.663(4) 1 calc R U P A 1
H9B_1 H 0.769672 0.780839 0.668122 0.135 Uiso 0.663(4) 1 calc R U P A 1
H9C_1 H 0.620525 0.778625 0.663030 0.135 Uiso 0.663(4) 1 calc R U P A 1
C10_1 C 0.8220(7) 0.6851(3) 0.6362(4) 0.097(2) Uani 0.663(4) 1 d D U P A 1
H10A_1 H 0.824429 0.647980 0.643501 0.145 Uiso 0.663(4) 1 calc R U P A 1
H10B_1 H 0.893019 0.701146 0.664457 0.145 Uiso 0.663(4) 1 calc R U P A 1
H10C_1 H 0.827101 0.692278 0.589606 0.145 Uiso 0.663(4) 1 calc R U P A 1
C11_1 C 0.5934(8) 0.6843(3) 0.6035(3) 0.0766(19) Uani 0.663(4) 1 d D U P A 1
H11A_1 H 0.597486 0.698391 0.559455 0.115 Uiso 0.663(4) 1 calc R U P A 1
H11B_1 H 0.512745 0.693175 0.616734 0.115 Uiso 0.663(4) 1 calc R U P A 1
H11C_1 H 0.602064 0.646974 0.602400 0.115 Uiso 0.663(4) 1 calc R U P A 1
C12_1 C 0.8217(7) 0.7535(3) 0.8002(3) 0.0749(16) Uani 0.663(4) 1 d D U P A 1
F1_1 F 0.7743(8) 0.8003(2) 0.7960(3) 0.1080(19) Uani 0.663(4) 1 d D U P A 1
F2_1 F 0.8916(6) 0.7495(3) 0.8601(3) 0.113(2) Uani 0.663(4) 1 d D U P A 1
F3_1 F 0.9040(4) 0.7535(2) 0.7576(2) 0.1139(17) Uani 0.663(4) 1 d D U P A 1
C1B_1 C 0.665(3) 0.6793(8) 0.8367(6) 0.046(2) Uani 0.337(4) 1 d D U P A 2
C2B_1 C 0.710(2) 0.7119(6) 0.7935(7) 0.048(2) Uani 0.337(4) 1 d D U P A 2
C3B_1 C 0.680(3) 0.6934(8) 0.7286(6) 0.043(2) Uani 0.337(4) 1 d D U P A 2
C4B_1 C 0.6625(13) 0.6755(5) 0.9103(6) 0.062(2) Uani 0.337(4) 1 d D U P A 2
C5B_1 C 0.7965(14) 0.6853(6) 0.9467(10) 0.069(4) Uani 0.337(4) 1 d D U P A 2
H5BA_1 H 0.856421 0.665902 0.925076 0.103 Uiso 0.337(4) 1 calc R U P A 2
H5BB_1 H 0.802630 0.674369 0.992947 0.103 Uiso 0.337(4) 1 calc R U P A 2
H5BC_1 H 0.815627 0.721963 0.945132 0.103 Uiso 0.337(4) 1 calc R U P A 2
C6B_1 C 0.6335(16) 0.6215(5) 0.9310(6) 0.094(4) Uani 0.337(4) 1 d D U P A 2
H6BA_1 H 0.542897 0.615738 0.921973 0.141 Uiso 0.337(4) 1 calc R U P A 2
H6BB_1 H 0.663319 0.617130 0.978486 0.141 Uiso 0.337(4) 1 calc R U P A 2
H6BC_1 H 0.675718 0.596753 0.905924 0.141 Uiso 0.337(4) 1 calc R U P A 2
C7B_1 C 0.5728(13) 0.7149(6) 0.9321(6) 0.088(3) Uani 0.337(4) 1 d D U P A 2
H7BA_1 H 0.486393 0.705583 0.913972 0.132 Uiso 0.337(4) 1 calc R U P A 2
H7BB_1 H 0.591692 0.748855 0.915644 0.132 Uiso 0.337(4) 1 calc R U P A 2
H7BC_1 H 0.582603 0.715650 0.980558 0.132 Uiso 0.337(4) 1 calc R U P A 2
C8B_1 C 0.6994(14) 0.7139(5) 0.6614(7) 0.058(2) Uani 0.337(4) 1 d D U P A 2
C9B_1 C 0.6111(14) 0.7598(5) 0.6395(7) 0.076(3) Uani 0.337(4) 1 d D U P A 2
H9BA_1 H 0.641922 0.778480 0.603664 0.114 Uiso 0.337(4) 1 calc R U P A 2
H9BB_1 H 0.609200 0.782816 0.677203 0.114 Uiso 0.337(4) 1 calc R U P A 2
H9BC_1 H 0.526386 0.747056 0.623761 0.114 Uiso 0.337(4) 1 calc R U P A 2
C10B_1 C 0.8365(12) 0.7305(6) 0.6624(7) 0.088(3) Uani 0.337(4) 1 d D U P A 2
H10D_1 H 0.892600 0.703299 0.682239 0.133 Uiso 0.337(4) 1 calc R U P A 2
H10E_1 H 0.852865 0.761925 0.688521 0.133 Uiso 0.337(4) 1 calc R U P A 2
H10F_1 H 0.851333 0.736842 0.616934 0.133 Uiso 0.337(4) 1 calc R U P A 2
C11B_1 C 0.6758(15) 0.6728(4) 0.6076(5) 0.069(3) Uani 0.337(4) 1 d D U P A 2
H11D_1 H 0.695813 0.686595 0.565883 0.104 Uiso 0.337(4) 1 calc R U P A 2
H11E_1 H 0.587619 0.662520 0.601597 0.104 Uiso 0.337(4) 1 calc R U P A 2
H11F_1 H 0.728963 0.643038 0.620925 0.104 Uiso 0.337(4) 1 calc R U P A 2
C12B_1 C 0.7756(11) 0.7611(4) 0.8141(6) 0.070(2) Uani 0.337(4) 1 d D U P A 2
F1B_1 F 0.7493(17) 0.7981(4) 0.7698(5) 0.106(4) Uani 0.337(4) 1 d D U P A 2
F2B_1 F 0.8991(9) 0.7548(5) 0.8271(6) 0.102(3) Uani 0.337(4) 1 d D U P A 2
F3B_1 F 0.7459(9) 0.7804(3) 0.8698(4) 0.096(2) Uani 0.337(4) 1 d D U P A 2
Cu1_2 Cu 0.54083(3) 0.59498(2) 0.68160(2) 0.03846(7) Uani 1 1 d . U . . .
N1_2 N 0.47300(18) 0.53352(7) 0.64320(11) 0.0372(4) Uani 1 1 d D U . . .
N2_2 N 0.34645(19) 0.52940(7) 0.64507(12) 0.0380(4) Uani 1 1 d D U . . .
C1_2 C 0.5148(8) 0.4878(3) 0.6249(10) 0.0400(13) Uani 0.624(4) 1 d D U P B 1
C2_2 C 0.4090(8) 0.4551(3) 0.6120(8) 0.0461(14) Uani 0.624(4) 1 d D U P B 1
C3_2 C 0.3060(8) 0.4819(3) 0.6286(9) 0.0405(12) Uani 0.624(4) 1 d D U P B 1
C4_2 C 0.6532(9) 0.4833(3) 0.6188(5) 0.0528(15) Uani 0.624(4) 1 d D U P B 1
C5_2 C 0.7232(9) 0.4465(4) 0.6707(5) 0.097(3) Uani 0.624(4) 1 d D U P B 1
H5A_2 H 0.680768 0.413278 0.667600 0.146 Uiso 0.624(4) 1 calc R U P B 1
H5B_2 H 0.724038 0.460835 0.715098 0.146 Uiso 0.624(4) 1 calc R U P B 1
H5C_2 H 0.809505 0.442126 0.662401 0.146 Uiso 0.624(4) 1 calc R U P B 1
C6_2 C 0.6686(11) 0.4657(3) 0.5485(5) 0.074(2) Uani 0.624(4) 1 d D U P B 1
H6A_2 H 0.623529 0.489323 0.515874 0.111 Uiso 0.624(4) 1 calc R U P B 1
H6B_2 H 0.634353 0.431141 0.540743 0.111 Uiso 0.624(4) 1 calc R U P B 1
H6C_2 H 0.757662 0.465598 0.544302 0.111 Uiso 0.624(4) 1 calc R U P B 1
C7_2 C 0.7253(6) 0.5342(3) 0.6281(5) 0.072(2) Uani 0.624(4) 1 d D U P B 1
H7A_2 H 0.809767 0.529395 0.617297 0.107 Uiso 0.624(4) 1 calc R U P B 1
H7B_2 H 0.731040 0.545452 0.674225 0.107 Uiso 0.624(4) 1 calc R U P B 1
H7C_2 H 0.681097 0.560200 0.598710 0.107 Uiso 0.624(4) 1 calc R U P B 1
C8_2 C 0.1674(8) 0.4687(3) 0.6292(4) 0.0551(15) Uani 0.624(4) 1 d D U P B 1
C9_2 C 0.0910(5) 0.4739(2) 0.5598(3) 0.0683(16) Uani 0.624(4) 1 d D U P B 1
H9A_2 H 0.088753 0.509894 0.546189 0.103 Uiso 0.624(4) 1 calc R U P B 1
H9B_2 H 0.005469 0.461673 0.560390 0.103 Uiso 0.624(4) 1 calc R U P B 1
H9C_2 H 0.129988 0.453353 0.528369 0.103 Uiso 0.624(4) 1 calc R U P B 1
C10_2 C 0.1524(6) 0.4134(2) 0.6556(4) 0.0683(16) Uani 0.624(4) 1 d D U P B 1
H10A_2 H 0.064539 0.407489 0.659965 0.102 Uiso 0.624(4) 1 calc R U P B 1
H10B_2 H 0.204844 0.409490 0.698944 0.102 Uiso 0.624(4) 1 calc R U P B 1
H10C_2 H 0.178325 0.388564 0.624458 0.102 Uiso 0.624(4) 1 calc R U P B 1
C11_2 C 0.1122(6) 0.5036(3) 0.6777(4) 0.0743(19) Uani 0.624(4) 1 d D U P B 1
H11A_2 H 0.108584 0.538851 0.661169 0.111 Uiso 0.624(4) 1 calc R U P B 1
H11B_2 H 0.165093 0.502211 0.721234 0.111 Uiso 0.624(4) 1 calc R U P B 1
H11C_2 H 0.027484 0.491937 0.681779 0.111 Uiso 0.624(4) 1 calc R U P B 1
C12_2 C 0.4008(7) 0.4019(3) 0.5841(4) 0.0667(16) Uani 0.624(4) 1 d D U P B 1
F1_2 F 0.4894(5) 0.39305(19) 0.5458(3) 0.1075(19) Uani 0.624(4) 1 d D U P B 1
F2_2 F 0.2949(4) 0.39124(13) 0.5441(2) 0.0819(13) Uani 0.624(4) 1 d D U P B 1
F3_2 F 0.4147(6) 0.3662(2) 0.6312(4) 0.108(2) Uani 0.624(4) 1 d D U P B 1
C1B_2 C 0.5161(13) 0.4898(6) 0.6237(17) 0.043(2) Uani 0.376(4) 1 d D U P B 2
C2B_2 C 0.4195(14) 0.4539(5) 0.6162(14) 0.0463(19) Uani 0.376(4) 1 d D U P B 2
C3B_2 C 0.3147(13) 0.4813(5) 0.6273(15) 0.043(2) Uani 0.376(4) 1 d D U P B 2
C4B_2 C 0.6533(14) 0.4803(5) 0.6171(8) 0.052(2) Uani 0.376(4) 1 d D U P B 2
C5B_2 C 0.6922(10) 0.4281(3) 0.6466(6) 0.054(2) Uani 0.376(4) 1 d D U P B 2
H5BA_2 H 0.647374 0.401160 0.619002 0.081 Uiso 0.376(4) 1 calc R U P B 2
H5BB_2 H 0.671747 0.425880 0.691540 0.081 Uiso 0.376(4) 1 calc R U P B 2
H5BC_2 H 0.782633 0.423532 0.648062 0.081 Uiso 0.376(4) 1 calc R U P B 2
C6B_2 C 0.6676(16) 0.4849(5) 0.5444(7) 0.064(3) Uani 0.376(4) 1 d D U P B 2
H6BA_2 H 0.611260 0.460603 0.518134 0.096 Uiso 0.376(4) 1 calc R U P B 2
H6BB_2 H 0.754374 0.477295 0.539209 0.096 Uiso 0.376(4) 1 calc R U P B 2
H6BC_2 H 0.646533 0.519849 0.528989 0.096 Uiso 0.376(4) 1 calc R U P B 2
C7B_2 C 0.7268(10) 0.5211(4) 0.6591(6) 0.060(2) Uani 0.376(4) 1 d D U P B 2
H7BA_2 H 0.816686 0.514367 0.661902 0.090 Uiso 0.376(4) 1 calc R U P B 2
H7BB_2 H 0.704169 0.520705 0.703740 0.090 Uiso 0.376(4) 1 calc R U P B 2
H7BC_2 H 0.707265 0.554803 0.638930 0.090 Uiso 0.376(4) 1 calc R U P B 2
C8B_2 C 0.1794(13) 0.4640(5) 0.6282(7) 0.054(2) Uani 0.376(4) 1 d D U P B 2
C9B_2 C 0.1348(10) 0.4323(5) 0.5653(6) 0.081(3) Uani 0.376(4) 1 d D U P B 2
H9BA_2 H 0.100148 0.455268 0.529151 0.122 Uiso 0.376(4) 1 calc R U P B 2
H9BB_2 H 0.070122 0.408083 0.574143 0.122 Uiso 0.376(4) 1 calc R U P B 2
H9BC_2 H 0.205803 0.413385 0.552739 0.122 Uiso 0.376(4) 1 calc R U P B 2
C10B_2 C 0.1730(10) 0.4335(4) 0.6924(6) 0.072(3) Uani 0.376(4) 1 d D U P B 2
H10D_2 H 0.087115 0.421421 0.692463 0.108 Uiso 0.376(4) 1 calc R U P B 2
H10E_2 H 0.198129 0.455612 0.730934 0.108 Uiso 0.376(4) 1 calc R U P B 2
H10F_2 H 0.229635 0.403986 0.694650 0.108 Uiso 0.376(4) 1 calc R U P B 2
C11B_2 C 0.0958(8) 0.5104(4) 0.6304(7) 0.071(3) Uani 0.376(4) 1 d D U P B 2
H11D_2 H 0.091233 0.529627 0.588913 0.107 Uiso 0.376(4) 1 calc R U P B 2
H11E_2 H 0.130411 0.532359 0.667659 0.107 Uiso 0.376(4) 1 calc R U P B 2
H11F_2 H 0.011581 0.499136 0.636055 0.107 Uiso 0.376(4) 1 calc R U P B 2
C12B_2 C 0.4307(10) 0.3990(4) 0.5993(6) 0.067(2) Uani 0.376(4) 1 d D U P B 2
F1B_2 F 0.5453(6) 0.37889(17) 0.6121(4) 0.082(2) Uani 0.376(4) 1 d D U P B 2
F2B_2 F 0.4011(10) 0.3926(3) 0.5336(4) 0.100(3) Uani 0.376(4) 1 d D U P B 2
F3B_2 F 0.3583(8) 0.3688(4) 0.6281(6) 0.087(3) Uani 0.376(4) 1 d D U P B 2
Cu1_3 Cu 0.27060(3) 0.59345(2) 0.64979(2) 0.03809(7) Uani 1 1 d . . . . .
N1_3 N 0.2153(2) 0.66135(8) 0.65052(10) 0.0382(4) Uani 1 1 d D . . . .
N2_3 N 0.2346(2) 0.68192(7) 0.71327(10) 0.0380(4) Uani 1 1 d D . . . .
C1_3 C 0.2013(3) 0.69899(10) 0.60583(13) 0.0431(5) Uani 1 1 d D . . . .
C2_3 C 0.2152(3) 0.74578(9) 0.64095(15) 0.0468(6) Uani 1 1 d D . . . .
C3_3 C 0.2348(3) 0.73319(9) 0.70849(14) 0.0432(5) Uani 1 1 d D . . . .
C4_3 C 0.1719(3) 0.68617(13) 0.53226(15) 0.0604(8) Uani 1 1 d D . . . .
C5_3 C 0.2914(5) 0.6883(2) 0.5002(2) 0.0917(15) Uani 1 1 d D . . . .
H5A_3 H 0.269882 0.682393 0.452406 0.138 Uiso 1 1 calc R U . . .
H5B_3 H 0.350118 0.661876 0.519752 0.138 Uiso 1 1 calc R U . . .
H5C_3 H 0.330500 0.722116 0.507942 0.138 Uiso 1 1 calc R U . . .
C6_3 C 0.1203(6) 0.63132(17) 0.5226(2) 0.0952(17) Uani 1 1 d D . . . .
H6A_3 H 0.090512 0.625246 0.475484 0.143 Uiso 1 1 calc R U . . .
H6B_3 H 0.050718 0.626986 0.547686 0.143 Uiso 1 1 calc R U . . .
H6C_3 H 0.186789 0.606779 0.538606 0.143 Uiso 1 1 calc R U . . .
C7_3 C 0.0705(5) 0.7216(2) 0.4962(2) 0.0973(17) Uani 1 1 d D . . . .
H7A_3 H 0.059510 0.714675 0.448476 0.146 Uiso 1 1 calc R U . . .
H7B_3 H 0.095880 0.757393 0.504325 0.146 Uiso 1 1 calc R U . . .
H7C_3 H -0.008638 0.715499 0.512615 0.146 Uiso 1 1 calc R U . . .
C8_3 C 0.2574(4) 0.76518(12) 0.77182(19) 0.0645(9) Uani 1 1 d D . . . .
C9_3 C 0.2334(6) 0.73274(17) 0.8313(2) 0.1013(18) Uani 1 1 d D . . . .
H9A_3 H 0.154196 0.714146 0.819898 0.152 Uiso 1 1 calc R U . . .
H9B_3 H 0.228621 0.755167 0.869319 0.152 Uiso 1 1 calc R U . . .
H9C_3 H 0.301966 0.708207 0.842732 0.152 Uiso 1 1 calc R U . . .
C10_3 C 0.3932(5) 0.7835(2) 0.7831(3) 0.108(2) Uani 1 1 d D . . . .
H10A_3 H 0.449061 0.754128 0.781383 0.162 Uiso 1 1 calc R U . . .
H10B_3 H 0.412000 0.799985 0.826557 0.162 Uiso 1 1 calc R U . . .
H10C_3 H 0.405581 0.808108 0.748468 0.162 Uiso 1 1 calc R U . . .
C11_3 C 0.1684(5) 0.81122(14) 0.7680(3) 0.0913(15) Uani 1 1 d D . . . .
H11A_3 H 0.192222 0.836431 0.736671 0.137 Uiso 1 1 calc R U . . .
H11B_3 H 0.173824 0.826904 0.811928 0.137 Uiso 1 1 calc R U . . .
H11C_3 H 0.082382 0.799740 0.752956 0.137 Uiso 1 1 calc R U . . .
C12_3 C 0.2156(5) 0.79823(14) 0.6112(3) 0.0831(13) Uani 1 1 d D . . . .
F1_3 F 0.2617(4) 0.79808(11) 0.55363(17) 0.1193(12) Uani 1 1 d D . . . .
F2_3 F 0.1031(3) 0.81966(10) 0.59854(19) 0.1217(12) Uani 1 1 d D . . . .
F3_3 F 0.2886(3) 0.83123(9) 0.64940(18) 0.1172(12) Uani 1 1 d D . . . .
Cu1_4 Cu 0.24686(4) 0.62952(2) 0.77723(2) 0.04496(8) Uani 1 1 d . U . . .
N1_4 N 0.2580(3) 0.56930(10) 0.82799(14) 0.0531(6) Uani 1 1 d D U . . .
N2_4 N 0.3730(3) 0.54559(9) 0.83056(14) 0.0514(6) Uani 1 1 d D U . . .
C1_4 C 0.1813(11) 0.5385(5) 0.8546(11) 0.0670(18) Uani 0.553(6) 1 d D U P C 1
C2_4 C 0.2489(12) 0.4935(5) 0.8731(11) 0.0755(17) Uani 0.553(6) 1 d D U P C 1
C3_4 C 0.3688(13) 0.4987(5) 0.8556(13) 0.0611(16) Uani 0.553(6) 1 d D U P C 1
C4_4 C 0.0570(10) 0.5608(4) 0.8681(5) 0.079(2) Uani 0.553(6) 1 d D U P C 1
C5_4 C 0.0550(12) 0.5643(6) 0.9419(6) 0.113(4) Uani 0.553(6) 1 d D U P C 1
H5A_4 H -0.029928 0.572637 0.949628 0.170 Uiso 0.553(6) 1 calc R U P C 1
H5B_4 H 0.112950 0.591147 0.960989 0.170 Uiso 0.553(6) 1 calc R U P C 1
H5C_4 H 0.080673 0.531392 0.962761 0.170 Uiso 0.553(6) 1 calc R U P C 1
C6_4 C -0.0528(11) 0.5274(6) 0.8376(8) 0.138(4) Uani 0.553(6) 1 d D U P C 1
H6A_4 H -0.070484 0.533489 0.789683 0.207 Uiso 0.553(6) 1 calc R U P C 1
H6B_4 H -0.126948 0.535991 0.857515 0.207 Uiso 0.553(6) 1 calc R U P C 1
H6C_4 H -0.031613 0.491228 0.845853 0.207 Uiso 0.553(6) 1 calc R U P C 1
C7_4 C 0.0364(12) 0.6151(4) 0.8450(7) 0.102(4) Uani 0.553(6) 1 d D U P C 1
H7A_4 H 0.045130 0.617456 0.798075 0.153 Uiso 0.553(6) 1 calc R U P C 1
H7B_4 H 0.098503 0.637354 0.871101 0.153 Uiso 0.553(6) 1 calc R U P C 1
H7C_4 H -0.047974 0.626090 0.850787 0.153 Uiso 0.553(6) 1 calc R U P C 1
C8_4 C 0.4796(11) 0.4622(4) 0.8591(6) 0.0699(19) Uani 0.553(6) 1 d D U P C 1
C9_4 C 0.4387(12) 0.4118(4) 0.8225(7) 0.109(3) Uani 0.553(6) 1 d D U P C 1
H9A_4 H 0.401604 0.419355 0.776703 0.163 Uiso 0.553(6) 1 calc R U P C 1
H9B_4 H 0.376686 0.394431 0.845012 0.163 Uiso 0.553(6) 1 calc R U P C 1
H9C_4 H 0.511749 0.389523 0.822765 0.163 Uiso 0.553(6) 1 calc R U P C 1
C10_4 C 0.5407(14) 0.4529(6) 0.9305(6) 0.106(4) Uani 0.553(6) 1 d D U P C 1
H10A_4 H 0.618391 0.433466 0.930953 0.158 Uiso 0.553(6) 1 calc R U P C 1
H10B_4 H 0.483311 0.433467 0.953765 0.158 Uiso 0.553(6) 1 calc R U P C 1
H10C_4 H 0.559804 0.485872 0.952826 0.158 Uiso 0.553(6) 1 calc R U P C 1
C11_4 C 0.5764(10) 0.4848(4) 0.8198(6) 0.093(3) Uani 0.553(6) 1 d D U P C 1
H11A_4 H 0.536553 0.491730 0.774220 0.140 Uiso 0.553(6) 1 calc R U P C 1
H11B_4 H 0.645110 0.460413 0.819420 0.140 Uiso 0.553(6) 1 calc R U P C 1
H11C_4 H 0.609441 0.516859 0.840660 0.140 Uiso 0.553(6) 1 calc R U P C 1
C12_4 C 0.2005(10) 0.4466(4) 0.9033(6) 0.110(2) Uani 0.553(6) 1 d D U P C 1
F1_4 F 0.2501(8) 0.40173(19) 0.8818(5) 0.118(2) Uani 0.553(6) 1 d D U P C 1
F2_4 F 0.2248(12) 0.4470(3) 0.9686(4) 0.159(3) Uani 0.553(6) 1 d D U P C 1
F3_4 F 0.0790(8) 0.4395(3) 0.8837(6) 0.160(3) Uani 0.553(6) 1 d D U P C 1
C1B_4 C 0.1791(13) 0.5359(6) 0.8509(15) 0.070(2) Uani 0.447(6) 1 d D U P C 2
C2B_4 C 0.2448(14) 0.4899(6) 0.8682(14) 0.078(2) Uani 0.447(6) 1 d D U P C 2
C3B_4 C 0.3680(15) 0.4984(6) 0.8561(17) 0.062(2) Uani 0.447(6) 1 d D U P C 2
C4B_4 C 0.0402(12) 0.5484(5) 0.8512(6) 0.080(2) Uani 0.447(6) 1 d D U P C 2
C5B_4 C 0.0095(14) 0.5441(6) 0.9201(7) 0.096(4) Uani 0.447(6) 1 d D U P C 2
H5BA_4 H -0.066964 0.563496 0.923192 0.144 Uiso 0.447(6) 1 calc R U P C 2
H5BB_4 H 0.078865 0.557832 0.951773 0.144 Uiso 0.447(6) 1 calc R U P C 2
H5BC_4 H -0.003619 0.507965 0.930283 0.144 Uiso 0.447(6) 1 calc R U P C 2
C6B_4 C -0.0505(13) 0.5122(7) 0.8054(9) 0.134(5) Uani 0.447(6) 1 d D U P C 2
H6BA_4 H -0.009948 0.500644 0.768354 0.201 Uiso 0.447(6) 1 calc R U P C 2
H6BB_4 H -0.127597 0.530720 0.788291 0.201 Uiso 0.447(6) 1 calc R U P C 2
H6BC_4 H -0.070886 0.482419 0.830998 0.201 Uiso 0.447(6) 1 calc R U P C 2
C7B_4 C 0.0027(14) 0.5967(5) 0.8145(8) 0.095(4) Uani 0.447(6) 1 d D U P C 2
H7BA_4 H -0.002323 0.590742 0.766851 0.142 Uiso 0.447(6) 1 calc R U P C 2
H7BB_4 H 0.064959 0.623395 0.828582 0.142 Uiso 0.447(6) 1 calc R U P C 2
H7BC_4 H -0.079288 0.607789 0.824093 0.142 Uiso 0.447(6) 1 calc R U P C 2
C8B_4 C 0.4842(13) 0.4644(5) 0.8627(8) 0.069(2) Uani 0.447(6) 1 d D U P C 2
C9B_4 C 0.4693(14) 0.4260(5) 0.8041(6) 0.086(3) Uani 0.447(6) 1 d D U P C 2
H9BA_4 H 0.456155 0.444830 0.762166 0.129 Uiso 0.447(6) 1 calc R U P C 2
H9BB_4 H 0.397059 0.403731 0.806521 0.129 Uiso 0.447(6) 1 calc R U P C 2
H9BC_4 H 0.545141 0.405044 0.806743 0.129 Uiso 0.447(6) 1 calc R U P C 2
C10B_4 C 0.5034(17) 0.4345(5) 0.9280(8) 0.091(4) Uani 0.447(6) 1 d D U P C 2
H10D_4 H 0.429825 0.413104 0.930442 0.136 Uiso 0.447(6) 1 calc R U P C 2
H10E_4 H 0.515056 0.458582 0.965273 0.136 Uiso 0.447(6) 1 calc R U P C 2
H10F_4 H 0.577780 0.412717 0.930125 0.136 Uiso 0.447(6) 1 calc R U P C 2
C11B_4 C 0.6032(10) 0.4960(4) 0.8611(7) 0.081(3) Uani 0.447(6) 1 d D U P C 2
H11D_4 H 0.599426 0.512040 0.817423 0.122 Uiso 0.447(6) 1 calc R U P C 2
H11E_4 H 0.676598 0.473553 0.869490 0.122 Uiso 0.447(6) 1 calc R U P C 2
H11F_4 H 0.609665 0.522643 0.895223 0.122 Uiso 0.447(6) 1 calc R U P C 2
C12B_4 C 0.1918(13) 0.4416(5) 0.8931(7) 0.113(3) Uani 0.447(6) 1 d D U P C 2
F1B_4 F 0.2857(11) 0.4152(5) 0.9323(8) 0.171(4) Uani 0.447(6) 1 d D U P C 2
F2B_4 F 0.1183(12) 0.4496(4) 0.9383(7) 0.153(4) Uani 0.447(6) 1 d D U P C 2
F3B_4 F 0.1293(13) 0.4110(4) 0.8475(6) 0.166(4) Uani 0.447(6) 1 d D U P C 2

loop_
_atom_site_aniso_label
_atom_site_aniso_U_11
_atom_site_aniso_U_22
_atom_site_aniso_U_33
_atom_site_aniso_U_23
_atom_site_aniso_U_13
_atom_site_aniso_U_12
Cu1_1 0.0582(2) 0.04190(16) 0.05093(19) 0.01039(15) 0.02097(16) -0.00044(14)
N1_1 0.0499(11) 0.0442(10) 0.0322(9) 0.0004(8) 0.0068(8) -0.0077(9)
N2_1 0.0490(11) 0.0353(9) 0.0313(9) -0.0035(8) 0.0054(8) -0.0119(8)
C1_1 0.053(2) 0.039(2) 0.030(2) -0.0050(18) 0.0008(19) 0.0016(19)
C2_1 0.057(3) 0.0392(19) 0.039(2) -0.0044(19) 0.0034(19) -0.0136(18)
C3_1 0.044(2) 0.037(2) 0.035(2) -0.0048(18) 0.002(2) -0.0124(18)
C4_1 0.077(3) 0.042(2) 0.0318(19) -0.0048(18) 0.0021(19) 0.001(2)
C5_1 0.098(5) 0.072(5) 0.049(4) -0.003(4) -0.011(3) 0.012(4)
C6_1 0.097(4) 0.087(4) 0.033(2) 0.003(2) 0.024(2) -0.003(3)
C7_1 0.142(5) 0.050(2) 0.041(2) -0.013(2) 0.008(3) 0.010(3)
C8_1 0.082(3) 0.051(3) 0.042(2) 0.001(2) 0.021(2) -0.022(2)
C9_1 0.139(6) 0.067(3) 0.066(4) 0.015(3) 0.022(4) -0.035(4)
C10_1 0.115(5) 0.111(5) 0.080(4) -0.014(4) 0.064(4) -0.026(4)
C11_1 0.124(5) 0.070(4) 0.034(2) 0.005(2) 0.007(3) -0.033(4)
C12_1 0.090(4) 0.073(3) 0.058(3) -0.013(3) 0.000(3) -0.044(3)
F1_1 0.160(5) 0.052(2) 0.106(4) -0.018(3) 0.005(4) -0.045(3)
F2_1 0.114(4) 0.143(4) 0.073(3) -0.008(3) -0.017(3) -0.078(3)
F3_1 0.090(3) 0.153(4) 0.101(3) -0.017(3) 0.022(2) -0.081(3)
C1B_1 0.057(4) 0.047(4) 0.032(3) -0.005(3) 0.002(3) 0.000(3)
C2B_1 0.059(4) 0.043(3) 0.040(3) -0.014(3) -0.006(3) -0.011(3)
C3B_1 0.052(4) 0.040(4) 0.038(3) 0.000(3) 0.012(3) -0.008(3)
C4B_1 0.081(4) 0.071(5) 0.031(3) -0.004(4) -0.001(3) 0.000(4)
C5B_1 0.076(7) 0.084(9) 0.040(5) -0.018(7) -0.010(5) 0.005(7)
C6B_1 0.126(9) 0.114(8) 0.039(5) 0.005(6) 0.001(6) -0.034(7)
C7B_1 0.092(7) 0.127(8) 0.046(5) -0.006(6) 0.013(5) 0.015(7)
C8B_1 0.078(4) 0.049(4) 0.046(4) -0.010(3) 0.008(4) -0.017(4)
C9B_1 0.107(8) 0.067(6) 0.052(5) 0.011(5) 0.006(6) -0.003(6)
C10B_1 0.103(7) 0.095(7) 0.073(6) -0.005(6) 0.033(6) -0.046(6)
C11B_1 0.109(7) 0.062(5) 0.040(4) -0.007(4) 0.022(5) -0.027(6)
C12B_1 0.080(5) 0.064(4) 0.062(4) -0.025(4) 0.004(4) -0.023(4)
F1B_1 0.165(8) 0.056(4) 0.084(7) -0.010(4) -0.021(6) -0.052(5)
F2B_1 0.070(4) 0.122(6) 0.111(7) -0.026(6) 0.006(5) -0.052(4)
F3B_1 0.144(6) 0.067(4) 0.073(4) -0.042(3) 0.006(4) -0.008(4)
Cu1_2 0.04307(15) 0.03156(12) 0.03977(15) -0.00596(11) 0.00338(11) -0.00696(11)
N1_2 0.0337(9) 0.0290(8) 0.0486(11) -0.0070(8) 0.0056(8) -0.0003(6)
N2_2 0.0344(9) 0.0299(8) 0.0498(11) -0.0090(8) 0.0067(8) -0.0010(7)
C1_2 0.042(2) 0.029(2) 0.051(2) -0.003(2) 0.014(2) 0.007(2)
C2_2 0.050(2) 0.027(2) 0.064(3) -0.010(2) 0.016(2) -0.003(2)
C3_2 0.039(2) 0.029(2) 0.055(2) -0.010(2) 0.011(2) -0.0015(19)
C4_2 0.044(3) 0.046(3) 0.072(3) 0.007(3) 0.019(3) 0.015(2)
C5_2 0.070(5) 0.109(6) 0.116(7) 0.039(5) 0.027(5) 0.039(4)
C6_2 0.070(4) 0.066(4) 0.095(5) -0.010(4) 0.046(4) -0.001(4)
C7_2 0.032(2) 0.079(4) 0.103(6) -0.019(4) 0.010(3) -0.002(3)
C8_2 0.038(2) 0.044(3) 0.085(3) -0.012(3) 0.015(2) -0.012(2)
C9_2 0.037(2) 0.062(3) 0.102(4) -0.007(3) -0.001(3) -0.013(2)
C10_2 0.058(3) 0.049(3) 0.100(5) 0.001(3) 0.021(3) -0.016(2)
C11_2 0.045(3) 0.069(3) 0.116(5) -0.024(4) 0.035(3) -0.011(2)
C12_2 0.064(3) 0.035(2) 0.103(4) -0.024(3) 0.021(3) 0.001(2)
F1_2 0.075(3) 0.090(3) 0.163(5) -0.083(3) 0.035(3) 0.000(2)
F2_2 0.067(2) 0.0571(17) 0.121(3) -0.051(2) 0.010(2) -0.0103(15)
F3_2 0.102(4) 0.0276(16) 0.182(5) 0.008(2) -0.011(4) 0.003(3)
C1B_2 0.043(3) 0.034(3) 0.055(4) -0.001(3) 0.013(3) 0.003(3)
C2B_2 0.050(3) 0.027(3) 0.065(4) -0.008(3) 0.018(3) 0.002(3)
C3B_2 0.042(3) 0.031(3) 0.058(4) -0.007(3) 0.011(3) -0.010(3)
C4B_2 0.043(4) 0.046(4) 0.070(4) 0.001(4) 0.017(4) 0.010(4)
C5B_2 0.046(4) 0.045(4) 0.070(6) 0.005(4) 0.002(4) 0.022(3)
C6B_2 0.057(5) 0.068(7) 0.073(6) 0.011(6) 0.032(4) 0.014(6)
C7B_2 0.034(3) 0.063(5) 0.083(7) -0.005(5) 0.008(5) 0.002(3)
C8B_2 0.044(4) 0.040(3) 0.079(4) -0.010(3) 0.014(3) -0.008(3)
C9B_2 0.052(4) 0.087(6) 0.100(7) -0.031(5) -0.001(5) -0.021(4)
C10B_2 0.059(5) 0.068(5) 0.094(7) 0.003(5) 0.033(5) -0.011(4)
C11B_2 0.031(3) 0.065(5) 0.118(7) 0.001(6) 0.013(5) -0.008(3)
C12B_2 0.070(4) 0.034(3) 0.099(5) -0.014(4) 0.023(4) 0.000(3)
F1B_2 0.081(4) 0.029(2) 0.143(6) -0.002(3) 0.045(4) 0.012(2)
F2B_2 0.123(6) 0.072(4) 0.104(5) -0.051(4) 0.016(5) 0.005(4)
F3B_2 0.092(5) 0.034(3) 0.147(6) -0.010(4) 0.058(5) -0.019(4)
Cu1_3 0.04161(14) 0.02993(12) 0.04227(16) -0.00620(11) 0.00506(11) 0.00493(10)
N1_3 0.0461(11) 0.0345(9) 0.0331(9) -0.0021(8) 0.0036(8) 0.0076(8)
N2_3 0.0484(11) 0.0316(8) 0.0340(9) -0.0039(7) 0.0069(8) 0.0026(7)
C1_3 0.0472(13) 0.0407(11) 0.0400(12) 0.0035(10) 0.0029(10) 0.0102(10)
C2_3 0.0516(14) 0.0332(10) 0.0537(16) 0.0074(11) 0.0026(12) 0.0009(10)
C3_3 0.0480(13) 0.0312(10) 0.0487(14) -0.0054(10) 0.0023(11) 0.0004(9)
C4_3 0.073(2) 0.0680(19) 0.0357(13) 0.0069(13) -0.0040(13) 0.0224(16)
C5_3 0.108(4) 0.122(4) 0.049(2) 0.017(2) 0.025(2) 0.034(3)
C6_3 0.147(5) 0.080(3) 0.0472(19) -0.0169(19) -0.023(2) 0.005(3)
C7_3 0.102(3) 0.122(4) 0.057(2) 0.009(2) -0.020(2) 0.055(3)
C8_3 0.080(2) 0.0426(14) 0.065(2) -0.0181(14) -0.0079(17) 0.0009(14)
C9_3 0.180(6) 0.072(2) 0.049(2) -0.029(2) 0.011(3) 0.017(3)
C10_3 0.091(3) 0.090(3) 0.127(5) -0.043(3) -0.034(3) -0.009(3)
C11_3 0.107(3) 0.0464(17) 0.117(4) -0.035(2) 0.006(3) 0.0078(19)
C12_3 0.105(3) 0.0478(17) 0.094(3) 0.023(2) 0.009(3) -0.0010(19)
F1_3 0.176(3) 0.0805(17) 0.108(2) 0.0510(17) 0.043(2) -0.0039(19)
F2_3 0.130(3) 0.0609(14) 0.165(3) 0.0354(17) -0.005(2) 0.0362(15)
F3_3 0.151(3) 0.0490(12) 0.146(3) 0.0155(15) 0.006(2) -0.0374(15)
Cu1_4 0.0594(2) 0.03931(15) 0.03815(16) 0.00471(13) 0.01391(14) 0.00495(13)
N1_4 0.0599(14) 0.0487(12) 0.0565(14) 0.0159(11) 0.0271(11) 0.0095(10)
N2_4 0.0635(14) 0.0406(10) 0.0564(14) 0.0115(10) 0.0294(12) 0.0051(10)
C1_4 0.069(3) 0.066(3) 0.076(3) 0.025(3) 0.042(3) 0.006(3)
C2_4 0.085(3) 0.058(3) 0.096(3) 0.035(3) 0.053(3) 0.003(3)
C3_4 0.079(3) 0.043(3) 0.071(3) 0.021(3) 0.042(3) 0.007(3)
C4_4 0.071(4) 0.087(4) 0.089(5) 0.026(4) 0.048(3) 0.013(3)
C5_4 0.096(7) 0.153(10) 0.104(7) 0.017(7) 0.058(6) 0.039(6)
C6_4 0.102(6) 0.164(8) 0.156(9) -0.024(7) 0.049(7) 0.025(6)
C7_4 0.082(6) 0.110(7) 0.127(9) 0.049(6) 0.057(6) 0.037(5)
C8_4 0.085(4) 0.049(3) 0.085(4) 0.028(3) 0.043(3) 0.016(3)
C9_4 0.105(7) 0.069(6) 0.155(9) -0.003(6) 0.032(7) 0.024(5)
C10_4 0.111(8) 0.112(9) 0.096(6) 0.014(7) 0.023(6) 0.029(7)
C11_4 0.089(5) 0.087(5) 0.118(6) 0.039(5) 0.061(5) 0.039(4)
C12_4 0.112(4) 0.084(4) 0.149(5) 0.053(4) 0.073(4) 0.004(3)
F1_4 0.132(5) 0.049(2) 0.188(7) 0.014(3) 0.075(5) -0.019(3)
F2_4 0.206(7) 0.141(5) 0.146(6) 0.078(5) 0.082(5) -0.022(6)
F3_4 0.154(6) 0.108(5) 0.239(8) 0.025(6) 0.098(6) -0.061(4)
C1B_4 0.071(3) 0.068(4) 0.080(4) 0.026(4) 0.042(3) 0.005(3)
C2B_4 0.087(3) 0.061(3) 0.099(4) 0.033(3) 0.052(3) 0.007(3)
C3B_4 0.080(3) 0.044(3) 0.073(4) 0.022(3) 0.042(3) 0.007(3)
C4B_4 0.073(4) 0.091(5) 0.089(5) 0.016(4) 0.048(4) 0.006(4)
C5B_4 0.091(7) 0.112(8) 0.100(8) 0.025(6) 0.059(6) 0.008(6)
C6B_4 0.078(7) 0.191(12) 0.132(11) -0.055(9) 0.017(8) 0.009(8)
C7B_4 0.070(6) 0.105(8) 0.119(9) 0.032(7) 0.046(6) 0.024(6)
C8B_4 0.086(4) 0.049(4) 0.082(4) 0.022(4) 0.041(4) 0.015(4)
C9B_4 0.107(7) 0.063(6) 0.100(7) 0.015(5) 0.055(5) 0.023(5)
C10B_4 0.115(9) 0.071(6) 0.095(7) 0.034(6) 0.038(6) 0.030(6)
C11B_4 0.084(6) 0.060(5) 0.105(7) 0.027(5) 0.034(6) 0.026(4)
C12B_4 0.116(4) 0.088(4) 0.150(5) 0.045(4) 0.070(4) 0.006(4)
F1B_4 0.179(7) 0.126(7) 0.226(9) 0.116(6) 0.088(7) 0.030(6)
F2B_4 0.148(7) 0.158(6) 0.177(8) 0.097(6) 0.094(6) -0.010(6)
F3B_4 0.173(7) 0.103(6) 0.238(9) 0.029(6) 0.082(7) -0.045(6)

loop_
_atom_type_symbol
_atom_type_description
_atom_type_scat_dispersion_real
_atom_type_scat_dispersion_imag
_atom_type_scat_source
C C 0.0033 0.0016 'International Tables Vol C Tables 4.2.6.8 and 6.1.1.4'
H H 0.0000 0.0000 'International Tables Vol C Tables 4.2.6.8 and 6.1.1.4'
N N 0.0061 0.0033 'International Tables Vol C Tables 4.2.6.8 and 6.1.1.4'
F F 0.0171 0.0103 'International Tables Vol C Tables 4.2.6.8 and 6.1.1.4'
Cu Cu 0.3201 1.2651 'International Tables Vol C Tables 4.2.6.8 and 6.1.1.4'

loop_
_geom_angle_atom_site_label_1
_geom_angle_atom_site_label_2
_geom_angle_atom_site_label_3
_geom_angle
_geom_angle_site_symmetry_1
_geom_angle_site_symmetry_3
_geom_angle_publ_flag
N2_4 Cu1_1 N1_1 173.07(11) . . ?
N2_4 Cu1_1 Cu1_2 115.15(9) . . ?
N1_1 Cu1_1 Cu1_2 67.26(7) . . ?
N2_4 Cu1_1 Cu1_4 67.11(8) . . ?
N1_1 Cu1_1 Cu1_4 106.71(8) . . ?
Cu1_2 Cu1_1 Cu1_4 92.41(3) . . ?
C1B_1 N1_1 N2_1 114.8(6) . . ?
C1_1 N1_1 N2_1 108.1(3) . . ?
C1B_1 N1_1 Cu1_1 133.0(6) . . ?
C1_1 N1_1 Cu1_1 139.5(3) . . ?
N2_1 N1_1 Cu1_1 112.15(15) . . ?
C3_1 N2_1 N1_1 109.9(3) . . ?
C3B_1 N2_1 N1_1 104.7(6) . . ?
C3_1 N2_1 Cu1_2 136.8(3) . . ?
C3B_1 N2_1 Cu1_2 142.2(6) . . ?
N1_1 N2_1 Cu1_2 112.38(15) . . ?
N1_1 C1_1 C2_1 107.6(5) . . ?
N1_1 C1_1 C4_1 121.2(5) . . ?
C2_1 C1_1 C4_1 131.1(5) . . ?
C1_1 C2_1 C3_1 107.1(5) . . ?
C1_1 C2_1 C12_1 127.3(6) . . ?
C3_1 C2_1 C12_1 125.3(5) . . ?
N2_1 C3_1 C2_1 107.1(5) . . ?
N2_1 C3_1 C8_1 119.6(5) . . ?
C2_1 C3_1 C8_1 133.3(5) . . ?
C7_1 C4_1 C5_1 111.0(6) . . ?
C7_1 C4_1 C1_1 111.9(5) . . ?
C5_1 C4_1 C1_1 111.4(7) . . ?
C7_1 C4_1 C6_1 105.8(6) . . ?
C5_1 C4_1 C6_1 105.6(6) . . ?
C1_1 C4_1 C6_1 110.8(5) . . ?
C4_1 C5_1 H5A_1 109.5 . . ?
C4_1 C5_1 H5B_1 109.5 . . ?
H5A_1 C5_1 H5B_1 109.5 . . ?
C4_1 C5_1 H5C_1 109.5 . . ?
H5A_1 C5_1 H5C_1 109.5 . . ?
H5B_1 C5_1 H5C_1 109.5 . . ?
C4_1 C6_1 H6A_1 109.5 . . ?
C4_1 C6_1 H6B_1 109.5 . . ?
H6A_1 C6_1 H6B_1 109.5 . . ?
C4_1 C6_1 H6C_1 109.5 . . ?
H6A_1 C6_1 H6C_1 109.5 . . ?
H6B_1 C6_1 H6C_1 109.5 . . ?
C4_1 C7_1 H7A_1 109.5 . . ?
C4_1 C7_1 H7B_1 109.5 . . ?
H7A_1 C7_1 H7B_1 109.5 . . ?
C4_1 C7_1 H7C_1 109.5 . . ?
H7A_1 C7_1 H7C_1 109.5 . . ?
H7B_1 C7_1 H7C_1 109.5 . . ?
C3_1 C8_1 C11_1 109.5(6) . . ?
C3_1 C8_1 C10_1 111.2(8) . . ?
C11_1 C8_1 C10_1 107.0(6) . . ?
C3_1 C8_1 C9_1 110.8(6) . . ?
C11_1 C8_1 C9_1 106.7(6) . . ?
C10_1 C8_1 C9_1 111.5(6) . . ?
C8_1 C9_1 H9A_1 109.5 . . ?
C8_1 C9_1 H9B_1 109.5 . . ?
H9A_1 C9_1 H9B_1 109.5 . . ?
C8_1 C9_1 H9C_1 109.5 . . ?
H9A_1 C9_1 H9C_1 109.5 . . ?
H9B_1 C9_1 H9C_1 109.5 . . ?
C8_1 C10_1 H10A_1 109.5 . . ?
C8_1 C10_1 H10B_1 109.5 . . ?
H10A_1 C10_1 H10B_1 109.5 . . ?
C8_1 C10_1 H10C_1 109.5 . . ?
H10A_1 C10_1 H10C_1 109.5 . . ?
H10B_1 C10_1 H10C_1 109.5 . . ?
C8_1 C11_1 H11A_1 109.5 . . ?
C8_1 C11_1 H11B_1 109.5 . . ?
H11A_1 C11_1 H11B_1 109.5 . . ?
C8_1 C11_1 H11C_1 109.5 . . ?
H11A_1 C11_1 H11C_1 109.5 . . ?
H11B_1 C11_1 H11C_1 109.5 . . ?
F1_1 C12_1 F3_1 104.4(6) . . ?
F1_1 C12_1 F2_1 106.9(6) . . ?
F3_1 C12_1 F2_1 104.9(6) . . ?
F1_1 C12_1 C2_1 113.3(7) . . ?
F3_1 C12_1 C2_1 112.8(5) . . ?
F2_1 C12_1 C2_1 113.7(6) . . ?
N1_1 C1B_1 C2B_1 103.7(9) . . ?
N1_1 C1B_1 C4B_1 117.9(10) . . ?
C2B_1 C1B_1 C4B_1 138.2(10) . . ?
C1B_1 C2B_1 C3B_1 110.0(9) . . ?
C1B_1 C2B_1 C12B_1 123.6(10) . . ?
C3B_1 C2B_1 C12B_1 126.3(10) . . ?
N2_1 C3B_1 C2B_1 106.5(9) . . ?
N2_1 C3B_1 C8B_1 119.5(10) . . ?
C2B_1 C3B_1 C8B_1 133.6(11) . . ?
C1B_1 C4B_1 C6B_1 112.0(10) . . ?
C1B_1 C4B_1 C7B_1 110.9(13) . . ?
C6B_1 C4B_1 C7B_1 112.1(12) . . ?
C1B_1 C4B_1 C5B_1 107.9(13) . . ?
C6B_1 C4B_1 C5B_1 103.8(11) . . ?
C7B_1 C4B_1 C5B_1 109.8(11) . . ?
C4B_1 C5B_1 H5BA_1 109.5 . . ?
C4B_1 C5B_1 H5BB_1 109.5 . . ?
H5BA_1 C5B_1 H5BB_1 109.5 . . ?
C4B_1 C5B_1 H5BC_1 109.5 . . ?
H5BA_1 C5B_1 H5BC_1 109.5 . . ?
H5BB_1 C5B_1 H5BC_1 109.5 . . ?
C4B_1 C6B_1 H6BA_1 109.5 . . ?
C4B_1 C6B_1 H6BB_1 109.5 . . ?
H6BA_1 C6B_1 H6BB_1 109.5 . . ?
C4B_1 C6B_1 H6BC_1 109.5 . . ?
H6BA_1 C6B_1 H6BC_1 109.5 . . ?
H6BB_1 C6B_1 H6BC_1 109.5 . . ?
C4B_1 C7B_1 H7BA_1 109.5 . . ?
C4B_1 C7B_1 H7BB_1 109.5 . . ?
H7BA_1 C7B_1 H7BB_1 109.5 . . ?
C4B_1 C7B_1 H7BC_1 109.5 . . ?
H7BA_1 C7B_1 H7BC_1 109.5 . . ?
H7BB_1 C7B_1 H7BC_1 109.5 . . ?
C3B_1 C8B_1 C11B_1 111.8(11) . . ?
C3B_1 C8B_1 C10B_1 110.8(12) . . ?
C11B_1 C8B_1 C10B_1 105.0(11) . . ?
C3B_1 C8B_1 C9B_1 111.6(14) . . ?
C11B_1 C8B_1 C9B_1 108.0(11) . . ?
C10B_1 C8B_1 C9B_1 109.5(12) . . ?
C8B_1 C9B_1 H9BA_1 109.5 . . ?
C8B_1 C9B_1 H9BB_1 109.5 . . ?
H9BA_1 C9B_1 H9BB_1 109.5 . . ?
C8B_1 C9B_1 H9BC_1 109.5 . . ?
H9BA_1 C9B_1 H9BC_1 109.5 . . ?
H9BB_1 C9B_1 H9BC_1 109.5 . . ?
C8B_1 C10B_1 H10D_1 109.5 . . ?
C8B_1 C10B_1 H10E_1 109.5 . . ?
H10D_1 C10B_1 H10E_1 109.5 . . ?
C8B_1 C10B_1 H10F_1 109.5 . . ?
H10D_1 C10B_1 H10F_1 109.5 . . ?
H10E_1 C10B_1 H10F_1 109.5 . . ?
C8B_1 C11B_1 H11D_1 109.5 . . ?
C8B_1 C11B_1 H11E_1 109.5 . . ?
H11D_1 C11B_1 H11E_1 109.5 . . ?
C8B_1 C11B_1 H11F_1 109.5 . . ?
H11D_1 C11B_1 H11F_1 109.5 . . ?
H11E_1 C11B_1 H11F_1 109.5 . . ?
F1B_1 C12B_1 F3B_1 104.7(11) . . ?
F1B_1 C12B_1 F2B_1 109.2(12) . . ?
F3B_1 C12B_1 F2B_1 104.1(10) . . ?
F1B_1 C12B_1 C2B_1 113.2(10) . . ?
F3B_1 C12B_1 C2B_1 113.5(10) . . ?
F2B_1 C12B_1 C2B_1 111.5(12) . . ?
N2_1 Cu1_2 N1_2 171.48(10) . . ?
N2_1 Cu1_2 Cu1_1 66.86(7) . . ?
N1_2 Cu1_2 Cu1_1 105.30(7) . . ?
N2_1 Cu1_2 Cu1_3 115.67(7) . . ?
N1_2 Cu1_2 Cu1_3 65.20(6) . . ?
Cu1_1 Cu1_2 Cu1_3 83.70(3) . . ?
C1B_2 N1_2 N2_2 109.9(6) . . ?
C1_2 N1_2 N2_2 108.4(4) . . ?
C1B_2 N1_2 Cu1_2 136.9(7) . . ?
C1_2 N1_2 Cu1_2 138.0(4) . . ?
N2_2 N1_2 Cu1_2 112.24(14) . . ?
C3B_2 N2_2 N1_2 106.2(6) . . ?
C3_2 N2_2 N1_2 110.6(4) . . ?
C3B_2 N2_2 Cu1_3 139.2(7) . . ?
C3_2 N2_2 Cu1_3 135.3(4) . . ?
N1_2 N2_2 Cu1_3 112.10(14) . . ?
N1_2 C1_2 C2_2 106.8(5) . . ?
N1_2 C1_2 C4_2 117.8(6) . . ?
C2_2 C1_2 C4_2 135.2(6) . . ?
C3_2 C2_2 C1_2 107.5(6) . . ?
C3_2 C2_2 C12_2 123.6(6) . . ?
C1_2 C2_2 C12_2 128.9(7) . . ?
N2_2 C3_2 C2_2 106.4(5) . . ?
N2_2 C3_2 C8_2 119.0(6) . . ?
C2_2 C3_2 C8_2 134.5(6) . . ?
C1_2 C4_2 C7_2 114.0(7) . . ?
C1_2 C4_2 C5_2 112.0(9) . . ?
C7_2 C4_2 C5_2 105.6(7) . . ?
C1_2 C4_2 C6_2 110.5(8) . . ?
C7_2 C4_2 C6_2 104.3(7) . . ?
C5_2 C4_2 C6_2 110.1(8) . . ?
C4_2 C5_2 H5A_2 109.5 . . ?
C4_2 C5_2 H5B_2 109.5 . . ?
H5A_2 C5_2 H5B_2 109.5 . . ?
C4_2 C5_2 H5C_2 109.5 . . ?
H5A_2 C5_2 H5C_2 109.5 . . ?
H5B_2 C5_2 H5C_2 109.5 . . ?
C4_2 C6_2 H6A_2 109.5 . . ?
C4_2 C6_2 H6B_2 109.5 . . ?
H6A_2 C6_2 H6B_2 109.5 . . ?
C4_2 C6_2 H6C_2 109.5 . . ?
H6A_2 C6_2 H6C_2 109.5 . . ?
H6B_2 C6_2 H6C_2 109.5 . . ?
C4_2 C7_2 H7A_2 109.5 . . ?
C4_2 C7_2 H7B_2 109.5 . . ?
H7A_2 C7_2 H7B_2 109.5 . . ?
C4_2 C7_2 H7C_2 109.5 . . ?
H7A_2 C7_2 H7C_2 109.5 . . ?
H7B_2 C7_2 H7C_2 109.5 . . ?
C9_2 C8_2 C11_2 109.7(7) . . ?
C9_2 C8_2 C3_2 110.9(9) . . ?
C11_2 C8_2 C3_2 110.5(7) . . ?
C9_2 C8_2 C10_2 109.4(6) . . ?
C11_2 C8_2 C10_2 104.7(6) . . ?
C3_2 C8_2 C10_2 111.4(7) . . ?
C8_2 C9_2 H9A_2 109.5 . . ?
C8_2 C9_2 H9B_2 109.5 . . ?
H9A_2 C9_2 H9B_2 109.5 . . ?
C8_2 C9_2 H9C_2 109.5 . . ?
H9A_2 C9_2 H9C_2 109.5 . . ?
H9B_2 C9_2 H9C_2 109.5 . . ?
C8_2 C10_2 H10A_2 109.5 . . ?
C8_2 C10_2 H10B_2 109.5 . . ?
H10A_2 C10_2 H10B_2 109.5 . . ?
C8_2 C10_2 H10C_2 109.5 . . ?
H10A_2 C10_2 H10C_2 109.5 . . ?
H10B_2 C10_2 H10C_2 109.5 . . ?
C8_2 C11_2 H11A_2 109.5 . . ?
C8_2 C11_2 H11B_2 109.5 . . ?
H11A_2 C11_2 H11B_2 109.5 . . ?
C8_2 C11_2 H11C_2 109.5 . . ?
H11A_2 C11_2 H11C_2 109.5 . . ?
H11B_2 C11_2 H11C_2 109.5 . . ?
F2_2 C12_2 F3_2 106.7(6) . . ?
F2_2 C12_2 F1_2 103.2(6) . . ?
F3_2 C12_2 F1_2 106.8(7) . . ?
F2_2 C12_2 C2_2 115.0(6) . . ?
F3_2 C12_2 C2_2 112.4(9) . . ?
F1_2 C12_2 C2_2 112.0(7) . . ?
N1_2 C1B_2 C2B_2 108.8(9) . . ?
N1_2 C1B_2 C4B_2 124.1(11) . . ?
C2B_2 C1B_2 C4B_2 126.9(10) . . ?
C3B_2 C2B_2 C1B_2 104.6(9) . . ?
C3B_2 C2B_2 C12B_2 129.4(11) . . ?
C1B_2 C2B_2 C12B_2 126.0(10) . . ?
N2_2 C3B_2 C2B_2 110.3(9) . . ?
N2_2 C3B_2 C8B_2 118.6(10) . . ?
C2B_2 C3B_2 C8B_2 130.9(10) . . ?
C7B_2 C4B_2 C5B_2 108.6(10) . . ?
C7B_2 C4B_2 C6B_2 111.9(12) . . ?
C5B_2 C4B_2 C6B_2 113.1(11) . . ?
C7B_2 C4B_2 C1B_2 105.4(11) . . ?
C5B_2 C4B_2 C1B_2 108.9(12) . . ?
C6B_2 C4B_2 C1B_2 108.6(15) . . ?
C4B_2 C5B_2 H5BA_2 109.5 . . ?
C4B_2 C5B_2 H5BB_2 109.5 . . ?
H5BA_2 C5B_2 H5BB_2 109.5 . . ?
C4B_2 C5B_2 H5BC_2 109.5 . . ?
H5BA_2 C5B_2 H5BC_2 109.5 . . ?
H5BB_2 C5B_2 H5BC_2 109.5 . . ?
C4B_2 C6B_2 H6BA_2 109.5 . . ?
C4B_2 C6B_2 H6BB_2 109.5 . . ?
H6BA_2 C6B_2 H6BB_2 109.5 . . ?
C4B_2 C6B_2 H6BC_2 109.5 . . ?
H6BA_2 C6B_2 H6BC_2 109.5 . . ?
H6BB_2 C6B_2 H6BC_2 109.5 . . ?
C4B_2 C7B_2 H7BA_2 109.5 . . ?
C4B_2 C7B_2 H7BB_2 109.5 . . ?
H7BA_2 C7B_2 H7BB_2 109.5 . . ?
C4B_2 C7B_2 H7BC_2 109.5 . . ?
H7BA_2 C7B_2 H7BC_2 109.5 . . ?
H7BB_2 C7B_2 H7BC_2 109.5 . . ?
C11B_2 C8B_2 C3B_2 109.9(10) . . ?
C11B_2 C8B_2 C9B_2 110.1(11) . . ?
C3B_2 C8B_2 C9B_2 108.9(12) . . ?
C11B_2 C8B_2 C10B_2 106.3(10) . . ?
C3B_2 C8B_2 C10B_2 109.3(14) . . ?
C9B_2 C8B_2 C10B_2 112.4(11) . . ?
C8B_2 C9B_2 H9BA_2 109.5 . . ?
C8B_2 C9B_2 H9BB_2 109.5 . . ?
H9BA_2 C9B_2 H9BB_2 109.5 . . ?
C8B_2 C9B_2 H9BC_2 109.5 . . ?
H9BA_2 C9B_2 H9BC_2 109.5 . . ?
H9BB_2 C9B_2 H9BC_2 109.5 . . ?
C8B_2 C10B_2 H10D_2 109.5 . . ?
C8B_2 C10B_2 H10E_2 109.5 . . ?
H10D_2 C10B_2 H10E_2 109.5 . . ?
C8B_2 C10B_2 H10F_2 109.5 . . ?
H10D_2 C10B_2 H10F_2 109.5 . . ?
H10E_2 C10B_2 H10F_2 109.5 . . ?
C8B_2 C11B_2 H11D_2 109.5 . . ?
C8B_2 C11B_2 H11E_2 109.5 . . ?
H11D_2 C11B_2 H11E_2 109.5 . . ?
C8B_2 C11B_2 H11F_2 109.5 . . ?
H11D_2 C11B_2 H11F_2 109.5 . . ?
H11E_2 C11B_2 H11F_2 109.5 . . ?
F3B_2 C12B_2 F1B_2 106.0(9) . . ?
F3B_2 C12B_2 F2B_2 107.9(11) . . ?
F1B_2 C12B_2 F2B_2 102.5(9) . . ?
F3B_2 C12B_2 C2B_2 113.5(11) . . ?
F1B_2 C12B_2 C2B_2 116.2(10) . . ?
F2B_2 C12B_2 C2B_2 109.9(13) . . ?
N2_2 Cu1_3 N1_3 171.81(10) . . ?
N2_2 Cu1_3 Cu1_4 116.74(7) . . ?
N1_3 Cu1_3 Cu1_4 66.48(7) . . ?
N2_2 Cu1_3 Cu1_2 65.72(6) . . ?
N1_3 Cu1_3 Cu1_2 107.34(7) . . ?
Cu1_4 Cu1_3 Cu1_2 91.24(2) . . ?
C1_3 N1_3 N2_3 109.6(2) . . ?
C1_3 N1_3 Cu1_3 133.98(18) . . ?
N2_3 N1_3 Cu1_3 112.00(15) . . ?
C3_3 N2_3 N1_3 108.9(2) . . ?
C3_3 N2_3 Cu1_4 140.77(19) . . ?
N1_3 N2_3 Cu1_4 110.33(15) . . ?
N1_3 C1_3 C2_3 107.3(2) . . ?
N1_3 C1_3 C4_3 119.8(2) . . ?
C2_3 C1_3 C4_3 132.9(2) . . ?
C3_3 C2_3 C1_3 106.6(2) . . ?
C3_3 C2_3 C12_3 127.1(3) . . ?
C1_3 C2_3 C12_3 126.2(3) . . ?
N2_3 C3_3 C2_3 107.7(2) . . ?
N2_3 C3_3 C8_3 119.1(3) . . ?
C2_3 C3_3 C8_3 133.3(2) . . ?
C1_3 C4_3 C7_3 111.4(3) . . ?
C1_3 C4_3 C5_3 110.6(3) . . ?
C7_3 C4_3 C5_3 111.0(3) . . ?
C1_3 C4_3 C6_3 110.3(3) . . ?
C7_3 C4_3 C6_3 106.4(4) . . ?
C5_3 C4_3 C6_3 107.0(4) . . ?
C4_3 C5_3 H5A_3 109.5 . . ?
C4_3 C5_3 H5B_3 109.5 . . ?
H5A_3 C5_3 H5B_3 109.5 . . ?
C4_3 C5_3 H5C_3 109.5 . . ?
H5A_3 C5_3 H5C_3 109.5 . . ?
H5B_3 C5_3 H5C_3 109.5 . . ?
C4_3 C6_3 H6A_3 109.5 . . ?
C4_3 C6_3 H6B_3 109.5 . . ?
H6A_3 C6_3 H6B_3 109.5 . . ?
C4_3 C6_3 H6C_3 109.5 . . ?
H6A_3 C6_3 H6C_3 109.5 . . ?
H6B_3 C6_3 H6C_3 109.5 . . ?
C4_3 C7_3 H7A_3 109.5 . . ?
C4_3 C7_3 H7B_3 109.5 . . ?
H7A_3 C7_3 H7B_3 109.5 . . ?
C4_3 C7_3 H7C_3 109.5 . . ?
H7A_3 C7_3 H7C_3 109.5 . . ?
H7B_3 C7_3 H7C_3 109.5 . . ?
C10_3 C8_3 C3_3 108.8(3) . . ?
C10_3 C8_3 C11_3 110.0(3) . . ?
C3_3 C8_3 C11_3 111.7(3) . . ?
C10_3 C8_3 C9_3 109.3(4) . . ?
C3_3 C8_3 C9_3 110.1(3) . . ?
C11_3 C8_3 C9_3 106.9(4) . . ?
C8_3 C9_3 H9A_3 109.5 . . ?
C8_3 C9_3 H9B_3 109.5 . . ?
H9A_3 C9_3 H9B_3 109.5 . . ?
C8_3 C9_3 H9C_3 109.5 . . ?
H9A_3 C9_3 H9C_3 109.5 . . ?
H9B_3 C9_3 H9C_3 109.5 . . ?
C8_3 C10_3 H10A_3 109.5 . . ?
C8_3 C10_3 H10B_3 109.5 . . ?
H10A_3 C10_3 H10B_3 109.5 . . ?
C8_3 C10_3 H10C_3 109.5 . . ?
H10A_3 C10_3 H10C_3 109.5 . . ?
H10B_3 C10_3 H10C_3 109.5 . . ?
C8_3 C11_3 H11A_3 109.5 . . ?
C8_3 C11_3 H11B_3 109.5 . . ?
H11A_3 C11_3 H11B_3 109.5 . . ?
C8_3 C11_3 H11C_3 109.5 . . ?
H11A_3 C11_3 H11C_3 109.5 . . ?
H11B_3 C11_3 H11C_3 109.5 . . ?
F2_3 C12_3 F3_3 106.4(4) . . ?
F2_3 C12_3 F1_3 106.4(4) . . ?
F3_3 C12_3 F1_3 104.3(4) . . ?
F2_3 C12_3 C2_3 113.9(4) . . ?
F3_3 C12_3 C2_3 113.1(4) . . ?
F1_3 C12_3 C2_3 112.1(4) . . ?
N1_4 Cu1_4 N2_3 169.72(11) . . ?
N1_4 Cu1_4 Cu1_3 102.90(9) . . ?
N2_3 Cu1_4 Cu1_3 66.93(7) . . ?
N1_4 Cu1_4 Cu1_1 65.93(8) . . ?
N2_3 Cu1_4 Cu1_1 113.08(7) . . ?
Cu1_3 Cu1_4 Cu1_1 84.95(2) . . ?
C1_4 N1_4 N2_4 109.1(5) . . ?
C1B_4 N1_4 N2_4 108.0(6) . . ?
C1_4 N1_4 Cu1_4 137.9(5) . . ?
C1B_4 N1_4 Cu1_4 137.8(7) . . ?
N2_4 N1_4 Cu1_4 112.11(17) . . ?
C3_4 N2_4 N1_4 110.0(5) . . ?
C3B_4 N2_4 N1_4 109.6(6) . . ?
C3_4 N2_4 Cu1_1 138.0(6) . . ?
C3B_4 N2_4 Cu1_1 138.3(7) . . ?
N1_4 N2_4 Cu1_1 110.56(17) . . ?
N1_4 C1_4 C2_4 106.5(7) . . ?
N1_4 C1_4 C4_4 117.8(8) . . ?
C2_4 C1_4 C4_4 134.9(8) . . ?
C3_4 C2_4 C1_4 108.3(7) . . ?
C3_4 C2_4 C12_4 125.3(8) . . ?
C1_4 C2_4 C12_4 126.3(8) . . ?
N2_4 C3_4 C2_4 105.9(7) . . ?
N2_4 C3_4 C8_4 121.3(8) . . ?
C2_4 C3_4 C8_4 132.8(8) . . ?
C7_4 C4_4 C5_4 103.3(9) . . ?
C7_4 C4_4 C6_4 110.1(9) . . ?
C5_4 C4_4 C6_4 108.1(9) . . ?
C7_4 C4_4 C1_4 113.2(8) . . ?
C5_4 C4_4 C1_4 110.6(10) . . ?
C6_4 C4_4 C1_4 111.1(10) . . ?
C4_4 C5_4 H5A_4 109.5 . . ?
C4_4 C5_4 H5B_4 109.5 . . ?
H5A_4 C5_4 H5B_4 109.5 . . ?
C4_4 C5_4 H5C_4 109.5 . . ?
H5A_4 C5_4 H5C_4 109.5 . . ?
H5B_4 C5_4 H5C_4 109.5 . . ?
C4_4 C6_4 H6A_4 109.5 . . ?
C4_4 C6_4 H6B_4 109.5 . . ?
H6A_4 C6_4 H6B_4 109.5 . . ?
C4_4 C6_4 H6C_4 109.5 . . ?
H6A_4 C6_4 H6C_4 109.5 . . ?
H6B_4 C6_4 H6C_4 109.5 . . ?
C4_4 C7_4 H7A_4 109.5 . . ?
C4_4 C7_4 H7B_4 109.5 . . ?
H7A_4 C7_4 H7B_4 109.5 . . ?
C4_4 C7_4 H7C_4 109.5 . . ?
H7A_4 C7_4 H7C_4 109.5 . . ?
H7B_4 C7_4 H7C_4 109.5 . . ?
C3_4 C8_4 C10_4 111.3(11) . . ?
C3_4 C8_4 C11_4 109.3(8) . . ?
C10_4 C8_4 C11_4 109.5(10) . . ?
C3_4 C8_4 C9_4 110.3(11) . . ?
C10_4 C8_4 C9_4 112.1(10) . . ?
C11_4 C8_4 C9_4 104.1(9) . . ?
C8_4 C9_4 H9A_4 109.5 . . ?
C8_4 C9_4 H9B_4 109.5 . . ?
H9A_4 C9_4 H9B_4 109.5 . . ?
C8_4 C9_4 H9C_4 109.5 . . ?
H9A_4 C9_4 H9C_4 109.5 . . ?
H9B_4 C9_4 H9C_4 109.5 . . ?
C8_4 C10_4 H10A_4 109.5 . . ?
C8_4 C10_4 H10B_4 109.5 . . ?
H10A_4 C10_4 H10B_4 109.5 . . ?
C8_4 C10_4 H10C_4 109.5 . . ?
H10A_4 C10_4 H10C_4 109.5 . . ?
H10B_4 C10_4 H10C_4 109.5 . . ?
C8_4 C11_4 H11A_4 109.5 . . ?
C8_4 C11_4 H11B_4 109.5 . . ?
H11A_4 C11_4 H11B_4 109.5 . . ?
C8_4 C11_4 H11C_4 109.5 . . ?
H11A_4 C11_4 H11C_4 109.5 . . ?
H11B_4 C11_4 H11C_4 109.5 . . ?
F2_4 C12_4 F3_4 109.8(10) . . ?
F2_4 C12_4 F1_4 107.5(10) . . ?
F3_4 C12_4 F1_4 101.5(9) . . ?
F2_4 C12_4 C2_4 112.5(11) . . ?
F3_4 C12_4 C2_4 112.5(10) . . ?
F1_4 C12_4 C2_4 112.4(9) . . ?
N1_4 C1B_4 C2B_4 108.4(8) . . ?
N1_4 C1B_4 C4B_4 122.2(9) . . ?
C2B_4 C1B_4 C4B_4 129.3(10) . . ?
C3B_4 C2B_4 C1B_4 105.9(9) . . ?
C3B_4 C2B_4 C12B_4 127.6(10) . . ?
C1B_4 C2B_4 C12B_4 126.5(10) . . ?
N2_4 C3B_4 C2B_4 107.9(9) . . ?
N2_4 C3B_4 C8B_4 119.1(10) . . ?
C2B_4 C3B_4 C8B_4 132.9(10) . . ?
C7B_4 C4B_4 C5B_4 117.0(11) . . ?
C7B_4 C4B_4 C1B_4 111.6(10) . . ?
C5B_4 C4B_4 C1B_4 110.2(12) . . ?
C7B_4 C4B_4 C6B_4 96.6(11) . . ?
C5B_4 C4B_4 C6B_4 107.7(10) . . ?
C1B_4 C4B_4 C6B_4 113.0(12) . . ?
C4B_4 C5B_4 H5BA_4 109.5 . . ?
C4B_4 C5B_4 H5BB_4 109.5 . . ?
H5BA_4 C5B_4 H5BB_4 109.5 . . ?
C4B_4 C5B_4 H5BC_4 109.5 . . ?
H5BA_4 C5B_4 H5BC_4 109.5 . . ?
H5BB_4 C5B_4 H5BC_4 109.5 . . ?
C4B_4 C6B_4 H6BA_4 109.5 . . ?
C4B_4 C6B_4 H6BB_4 109.5 . . ?
H6BA_4 C6B_4 H6BB_4 109.5 . . ?
C4B_4 C6B_4 H6BC_4 109.5 . . ?
H6BA_4 C6B_4 H6BC_4 109.5 . . ?
H6BB_4 C6B_4 H6BC_4 109.5 . . ?
C4B_4 C7B_4 H7BA_4 109.5 . . ?
C4B_4 C7B_4 H7BB_4 109.5 . . ?
H7BA_4 C7B_4 H7BB_4 109.5 . . ?
C4B_4 C7B_4 H7BC_4 109.5 . . ?
H7BA_4 C7B_4 H7BC_4 109.5 . . ?
H7BB_4 C7B_4 H7BC_4 109.5 . . ?
C3B_4 C8B_4 C10B_4 111.8(12) . . ?
C3B_4 C8B_4 C11B_4 111.5(11) . . ?
C10B_4 C8B_4 C11B_4 107.0(10) . . ?
C3B_4 C8B_4 C9B_4 108.8(14) . . ?
C10B_4 C8B_4 C9B_4 109.0(11) . . ?
C11B_4 C8B_4 C9B_4 108.6(10) . . ?
C8B_4 C9B_4 H9BA_4 109.5 . . ?
C8B_4 C9B_4 H9BB_4 109.5 . . ?
H9BA_4 C9B_4 H9BB_4 109.5 . . ?
C8B_4 C9B_4 H9BC_4 109.5 . . ?
H9BA_4 C9B_4 H9BC_4 109.5 . . ?
H9BB_4 C9B_4 H9BC_4 109.5 . . ?
C8B_4 C10B_4 H10D_4 109.5 . . ?
C8B_4 C10B_4 H10E_4 109.5 . . ?
H10D_4 C10B_4 H10E_4 109.5 . . ?
C8B_4 C10B_4 H10F_4 109.5 . . ?
H10D_4 C10B_4 H10F_4 109.5 . . ?
H10E_4 C10B_4 H10F_4 109.5 . . ?
C8B_4 C11B_4 H11D_4 109.5 . . ?
C8B_4 C11B_4 H11E_4 109.5 . . ?
H11D_4 C11B_4 H11E_4 109.5 . . ?
C8B_4 C11B_4 H11F_4 109.5 . . ?
H11D_4 C11B_4 H11F_4 109.5 . . ?
H11E_4 C11B_4 H11F_4 109.5 . . ?
F2B_4 C12B_4 F3B_4 106.8(12) . . ?
F2B_4 C12B_4 F1B_4 98.1(11) . . ?
F3B_4 C12B_4 F1B_4 110.8(13) . . ?
F2B_4 C12B_4 C2B_4 113.8(12) . . ?
F3B_4 C12B_4 C2B_4 116.4(14) . . ?
F1B_4 C12B_4 C2B_4 109.4(11) . . ?

loop_
_geom_bond_atom_site_label_1
_geom_bond_atom_site_label_2
_geom_bond_distance
_geom_bond_site_symmetry_2
_geom_bond_publ_flag
Cu1_1 N2_4 1.866(2) . ?
Cu1_1 N1_1 1.868(2) . ?
Cu1_1 Cu1_2 2.8242(10) . ?
Cu1_1 Cu1_4 2.8307(10) . ?
N1_1 C1B_1 1.298(11) . ?
N1_1 C1_1 1.355(6) . ?
N1_1 N2_1 1.378(3) . ?
N2_1 C3_1 1.343(6) . ?
N2_1 C3B_1 1.349(11) . ?
N2_1 Cu1_2 1.876(2) . ?
C1_1 C2_1 1.401(7) . ?
C1_1 C4_1 1.539(7) . ?
C2_1 C3_1 1.404(7) . ?
C2_1 C12_1 1.501(7) . ?
C3_1 C8_1 1.516(7) . ?
C4_1 C7_1 1.532(7) . ?
C4_1 C5_1 1.537(8) . ?
C4_1 C6_1 1.547(8) . ?
C5_1 H5A_1 0.9800 . ?
C5_1 H5B_1 0.9800 . ?
C5_1 H5C_1 0.9800 . ?
C6_1 H6A_1 0.9800 . ?
C6_1 H6B_1 0.9800 . ?
C6_1 H6C_1 0.9800 . ?
C7_1 H7A_1 0.9800 . ?
C7_1 H7B_1 0.9800 . ?
C7_1 H7C_1 0.9800 . ?
C8_1 C11_1 1.526(8) . ?
C8_1 C10_1 1.532(9) . ?
C8_1 C9_1 1.541(8) . ?
C9_1 H9A_1 0.9800 . ?
C9_1 H9B_1 0.9800 . ?
C9_1 H9C_1 0.9800 . ?
C10_1 H10A_1 0.9800 . ?
C10_1 H10B_1 0.9800 . ?
C10_1 H10C_1 0.9800 . ?
C11_1 H11A_1 0.9800 . ?
C11_1 H11B_1 0.9800 . ?
C11_1 H11C_1 0.9800 . ?
C12_1 F1_1 1.323(9) . ?
C12_1 F3_1 1.337(8) . ?
C12_1 F2_1 1.338(7) . ?
C1B_1 C2B_1 1.370(11) . ?
C1B_1 C4B_1 1.511(11) . ?
C2B_1 C3B_1 1.401(11) . ?
C2B_1 C12B_1 1.495(11) . ?
C3B_1 C8B_1 1.520(12) . ?
C4B_1 C6B_1 1.519(12) . ?
C4B_1 C7B_1 1.527(12) . ?
C4B_1 C5B_1 1.543(13) . ?
C5B_1 H5BA_1 0.9800 . ?
C5B_1 H5BB_1 0.9800 . ?
C5B_1 H5BC_1 0.9800 . ?
C6B_1 H6BA_1 0.9800 . ?
C6B_1 H6BB_1 0.9800 . ?
C6B_1 H6BC_1 0.9800 . ?
C7B_1 H7BA_1 0.9800 . ?
C7B_1 H7BB_1 0.9800 . ?
C7B_1 H7BC_1 0.9800 . ?
C8B_1 C11B_1 1.528(12) . ?
C8B_1 C10B_1 1.541(13) . ?
C8B_1 C9B_1 1.553(13) . ?
C9B_1 H9BA_1 0.9800 . ?
C9B_1 H9BB_1 0.9800 . ?
C9B_1 H9BC_1 0.9800 . ?
C10B_1 H10D_1 0.9800 . ?
C10B_1 H10E_1 0.9800 . ?
C10B_1 H10F_1 0.9800 . ?
C11B_1 H11D_1 0.9800 . ?
C11B_1 H11E_1 0.9800 . ?
C11B_1 H11F_1 0.9800 . ?
C12B_1 F1B_1 1.323(12) . ?
C12B_1 F3B_1 1.329(11) . ?
C12B_1 F2B_1 1.330(12) . ?
Cu1_2 N1_2 1.8838(19) . ?
Cu1_2 Cu1_3 2.8922(11) . ?
N1_2 C1B_2 1.318(11) . ?
N1_2 C1_2 1.349(7) . ?
N1_2 N2_2 1.379(3) . ?
N2_2 C3B_2 1.338(11) . ?
N2_2 C3_2 1.341(7) . ?
N2_2 Cu1_3 1.871(2) . ?
C1_2 C2_2 1.419(7) . ?
C1_2 C4_2 1.526(8) . ?
C2_2 C3_2 1.401(7) . ?
C2_2 C12_2 1.498(7) . ?
C3_2 C8_2 1.539(7) . ?
C4_2 C7_2 1.537(9) . ?
C4_2 C5_2 1.539(9) . ?
C4_2 C6_2 1.540(9) . ?
C5_2 H5A_2 0.9800 . ?
C5_2 H5B_2 0.9800 . ?
C5_2 H5C_2 0.9800 . ?
C6_2 H6A_2 0.9800 . ?
C6_2 H6B_2 0.9800 . ?
C6_2 H6C_2 0.9800 . ?
C7_2 H7A_2 0.9800 . ?
C7_2 H7B_2 0.9800 . ?
C7_2 H7C_2 0.9800 . ?
C8_2 C9_2 1.532(9) . ?
C8_2 C11_2 1.534(9) . ?
C8_2 C10_2 1.557(9) . ?
C9_2 H9A_2 0.9800 . ?
C9_2 H9B_2 0.9800 . ?
C9_2 H9C_2 0.9800 . ?
C10_2 H10A_2 0.9800 . ?
C10_2 H10B_2 0.9800 . ?
C10_2 H10C_2 0.9800 . ?
C11_2 H11A_2 0.9800 . ?
C11_2 H11B_2 0.9800 . ?
C11_2 H11C_2 0.9800 . ?
C12_2 F2_2 1.329(8) . ?
C12_2 F3_2 1.331(9) . ?
C12_2 F1_2 1.348(8) . ?
C1B_2 C2B_2 1.395(11) . ?
C1B_2 C4B_2 1.530(12) . ?
C2B_2 C3B_2 1.388(11) . ?
C2B_2 C12B_2 1.482(11) . ?
C3B_2 C8B_2 1.533(11) . ?
C4B_2 C7B_2 1.515(12) . ?
C4B_2 C5B_2 1.522(12) . ?
C4B_2 C6B_2 1.523(12) . ?
C5B_2 H5BA_2 0.9800 . ?
C5B_2 H5BB_2 0.9800 . ?
C5B_2 H5BC_2 0.9800 . ?
C6B_2 H6BA_2 0.9800 . ?
C6B_2 H6BB_2 0.9800 . ?
C6B_2 H6BC_2 0.9800 . ?
C7B_2 H7BA_2 0.9800 . ?
C7B_2 H7BB_2 0.9800 . ?
C7B_2 H7BC_2 0.9800 . ?
C8B_2 C11B_2 1.516(12) . ?
C8B_2 C9B_2 1.541(12) . ?
C8B_2 C10B_2 1.547(12) . ?
C9B_2 H9BA_2 0.9800 . ?
C9B_2 H9BB_2 0.9800 . ?
C9B_2 H9BC_2 0.9800 . ?
C10B_2 H10D_2 0.9800 . ?
C10B_2 H10E_2 0.9800 . ?
C10B_2 H10F_2 0.9800 . ?
C11B_2 H11D_2 0.9800 . ?
C11B_2 H11E_2 0.9800 . ?
C11B_2 H11F_2 0.9800 . ?
C12B_2 F3B_2 1.313(11) . ?
C12B_2 F1B_2 1.334(11) . ?
C12B_2 F2B_2 1.340(12) . ?
Cu1_3 N1_3 1.872(2) . ?
Cu1_3 Cu1_4 2.8180(9) . ?
N1_3 C1_3 1.334(3) . ?
N1_3 N2_3 1.376(3) . ?
N2_3 C3_3 1.342(3) . ?
N2_3 Cu1_4 1.882(2) . ?
C1_3 C2_3 1.413(4) . ?
C1_3 C4_3 1.524(4) . ?
C2_3 C3_3 1.402(4) . ?
C2_3 C12_3 1.498(4) . ?
C3_3 C8_3 1.527(4) . ?
C4_3 C7_3 1.533(4) . ?
C4_3 C5_3 1.538(6) . ?
C4_3 C6_3 1.539(6) . ?
C5_3 H5A_3 0.9800 . ?
C5_3 H5B_3 0.9800 . ?
C5_3 H5C_3 0.9800 . ?
C6_3 H6A_3 0.9800 . ?
C6_3 H6B_3 0.9800 . ?
C6_3 H6C_3 0.9800 . ?
C7_3 H7A_3 0.9800 . ?
C7_3 H7B_3 0.9800 . ?
C7_3 H7C_3 0.9800 . ?
C8_3 C10_3 1.526(6) . ?
C8_3 C11_3 1.534(5) . ?
C8_3 C9_3 1.537(6) . ?
C9_3 H9A_3 0.9800 . ?
C9_3 H9B_3 0.9800 . ?
C9_3 H9C_3 0.9800 . ?
C10_3 H10A_3 0.9800 . ?
C10_3 H10B_3 0.9800 . ?
C10_3 H10C_3 0.9800 . ?
C11_3 H11A_3 0.9800 . ?
C11_3 H11B_3 0.9800 . ?
C11_3 H11C_3 0.9800 . ?
C12_3 F2_3 1.327(5) . ?
C12_3 F3_3 1.334(5) . ?
C12_3 F1_3 1.348(6) . ?
Cu1_4 N1_4 1.877(2) . ?
N1_4 C1_4 1.331(9) . ?
N1_4 C1B_4 1.353(10) . ?
N1_4 N2_4 1.382(3) . ?
N2_4 C3_4 1.331(9) . ?
N2_4 C3B_4 1.343(10) . ?
C1_4 C2_4 1.404(9) . ?
C1_4 C4_4 1.528(9) . ?
C2_4 C3_4 1.403(9) . ?
C2_4 C12_4 1.502(9) . ?
C3_4 C8_4 1.523(9) . ?
C4_4 C7_4 1.502(10) . ?
C4_4 C5_4 1.514(10) . ?
C4_4 C6_4 1.525(12) . ?
C5_4 H5A_4 0.9800 . ?
C5_4 H5B_4 0.9800 . ?
C5_4 H5C_4 0.9800 . ?
C6_4 H6A_4 0.9800 . ?
C6_4 H6B_4 0.9800 . ?
C6_4 H6C_4 0.9800 . ?
C7_4 H7A_4 0.9800 . ?
C7_4 H7B_4 0.9800 . ?
C7_4 H7C_4 0.9800 . ?
C8_4 C10_4 1.526(11) . ?
C8_4 C11_4 1.532(10) . ?
C8_4 C9_4 1.544(11) . ?
C9_4 H9A_4 0.9800 . ?
C9_4 H9B_4 0.9800 . ?
C9_4 H9C_4 0.9800 . ?
C10_4 H10A_4 0.9800 . ?
C10_4 H10B_4 0.9800 . ?
C10_4 H10C_4 0.9800 . ?
C11_4 H11A_4 0.9800 . ?
C11_4 H11B_4 0.9800 . ?
C11_4 H11C_4 0.9800 . ?
C12_4 F2_4 1.320(11) . ?
C12_4 F3_4 1.325(11) . ?
C12_4 F1_4 1.389(11) . ?
C1B_4 C2B_4 1.412(10) . ?
C1B_4 C4B_4 1.538(11) . ?
C2B_4 C3B_4 1.410(11) . ?
C2B_4 C12B_4 1.506(11) . ?
C3B_4 C8B_4 1.526(11) . ?
C4B_4 C7B_4 1.490(11) . ?
C4B_4 C5B_4 1.501(11) . ?
C4B_4 C6B_4 1.564(12) . ?
C5B_4 H5BA_4 0.9800 . ?
C5B_4 H5BB_4 0.9800 . ?
C5B_4 H5BC_4 0.9800 . ?
C6B_4 H6BA_4 0.9800 . ?
C6B_4 H6BB_4 0.9800 . ?
C6B_4 H6BC_4 0.9800 . ?
C7B_4 H7BA_4 0.9800 . ?
C7B_4 H7BB_4 0.9800 . ?
C7B_4 H7BC_4 0.9800 . ?
C8B_4 C10B_4 1.532(12) . ?
C8B_4 C11B_4 1.533(12) . ?
C8B_4 C9B_4 1.551(12) . ?
C9B_4 H9BA_4 0.9800 . ?
C9B_4 H9BB_4 0.9800 . ?
C9B_4 H9BC_4 0.9800 . ?
C10B_4 H10D_4 0.9800 . ?
C10B_4 H10E_4 0.9800 . ?
C10B_4 H10F_4 0.9800 . ?
C11B_4 H11D_4 0.9800 . ?
C11B_4 H11E_4 0.9800 . ?
C11B_4 H11F_4 0.9800 . ?
C12B_4 F2B_4 1.326(12) . ?
C12B_4 F3B_4 1.329(13) . ?
C12B_4 F1B_4 1.376(12) . ?

loop_
_geom_torsion_atom_site_label_1
_geom_torsion_atom_site_label_2
_geom_torsion_atom_site_label_3
_geom_torsion_atom_site_label_4
_geom_torsion
_geom_torsion_site_symmetry_1
_geom_torsion_site_symmetry_2
_geom_torsion_site_symmetry_3
_geom_torsion_site_symmetry_4
_geom_torsion_publ_flag
Cu1_2 Cu1_1 N1_1 C1B_1 -174.3(19) . . . . ?
Cu1_4 Cu1_1 N1_1 C1B_1 100.2(19) . . . . ?
Cu1_2 Cu1_1 N1_1 C1_1 -177.1(10) . . . . ?
Cu1_4 Cu1_1 N1_1 C1_1 97.4(10) . . . . ?
Cu1_2 Cu1_1 N1_1 N2_1 8.61(15) . . . . ?
Cu1_4 Cu1_1 N1_1 N2_1 -76.90(18) . . . . ?
C1_1 N1_1 N2_1 C3_1 0.2(10) . . . . ?
Cu1_1 N1_1 N2_1 C3_1 176.2(7) . . . . ?
C1B_1 N1_1 N2_1 C3B_1 -3(2) . . . . ?
Cu1_1 N1_1 N2_1 C3B_1 174.6(15) . . . . ?
C1B_1 N1_1 N2_1 Cu1_2 169.4(16) . . . . ?
C1_1 N1_1 N2_1 Cu1_2 170.9(7) . . . . ?
Cu1_1 N1_1 N2_1 Cu1_2 -13.0(2) . . . . ?
N2_1 N1_1 C1_1 C2_1 -2.2(11) . . . . ?
Cu1_1 N1_1 C1_1 C2_1 -176.6(6) . . . . ?
N2_1 N1_1 C1_1 C4_1 177.8(8) . . . . ?
Cu1_1 N1_1 C1_1 C4_1 3.4(17) . . . . ?
N1_1 C1_1 C2_1 C3_1 3.3(14) . . . . ?
C4_1 C1_1 C2_1 C3_1 -176.7(13) . . . . ?
N1_1 C1_1 C2_1 C12_1 -170.8(10) . . . . ?
C4_1 C1_1 C2_1 C12_1 9(2) . . . . ?
N1_1 N2_1 C3_1 C2_1 1.9(12) . . . . ?
Cu1_2 N2_1 C3_1 C2_1 -165.6(6) . . . . ?
N1_1 N2_1 C3_1 C8_1 -177.3(9) . . . . ?
Cu1_2 N2_1 C3_1 C8_1 15.2(18) . . . . ?
C1_1 C2_1 C3_1 N2_1 -3.2(14) . . . . ?
C12_1 C2_1 C3_1 N2_1 171.0(10) . . . . ?
C1_1 C2_1 C3_1 C8_1 175.9(14) . . . . ?
C12_1 C2_1 C3_1 C8_1 -10(2) . . . . ?
N1_1 C1_1 C4_1 C7_1 -135.0(10) . . . . ?
C2_1 C1_1 C4_1 C7_1 45.0(16) . . . . ?
N1_1 C1_1 C4_1 C5_1 100.1(11) . . . . ?
C2_1 C1_1 C4_1 C5_1 -79.9(15) . . . . ?
N1_1 C1_1 C4_1 C6_1 -17.1(13) . . . . ?
C2_1 C1_1 C4_1 C6_1 162.9(13) . . . . ?
N2_1 C3_1 C8_1 C11_1 20.8(14) . . . . ?
C2_1 C3_1 C8_1 C11_1 -158.2(14) . . . . ?
N2_1 C3_1 C8_1 C10_1 -97.2(12) . . . . ?
C2_1 C3_1 C8_1 C10_1 83.8(16) . . . . ?
N2_1 C3_1 C8_1 C9_1 138.2(11) . . . . ?
C2_1 C3_1 C8_1 C9_1 -40.8(18) . . . . ?
C1_1 C2_1 C12_1 F1_1 -97.2(13) . . . . ?
C3_1 C2_1 C12_1 F1_1 89.7(13) . . . . ?
C1_1 C2_1 C12_1 F3_1 144.4(11) . . . . ?
C3_1 C2_1 C12_1 F3_1 -28.7(14) . . . . ?
C1_1 C2_1 C12_1 F2_1 25.0(15) . . . . ?
C3_1 C2_1 C12_1 F2_1 -148.0(12) . . . . ?
N2_1 N1_1 C1B_1 C2B_1 5(3) . . . . ?
Cu1_1 N1_1 C1B_1 C2B_1 -171.6(11) . . . . ?
N2_1 N1_1 C1B_1 C4B_1 -179.1(15) . . . . ?
Cu1_1 N1_1 C1B_1 C4B_1 4(3) . . . . ?
N1_1 C1B_1 C2B_1 C3B_1 -6(3) . . . . ?
C4B_1 C1B_1 C2B_1 C3B_1 -180(3) . . . . ?
N1_1 C1B_1 C2B_1 C12B_1 171.7(19) . . . . ?
C4B_1 C1B_1 C2B_1 C12B_1 -2(5) . . . . ?
N1_1 N2_1 C3B_1 C2B_1 -1(2) . . . . ?
Cu1_2 N2_1 C3B_1 C2B_1 -169.2(11) . . . . ?
N1_1 N2_1 C3B_1 C8B_1 -174.6(19) . . . . ?
Cu1_2 N2_1 C3B_1 C8B_1 17(4) . . . . ?
C1B_1 C2B_1 C3B_1 N2_1 4(3) . . . . ?
C12B_1 C2B_1 C3B_1 N2_1 -173.2(19) . . . . ?
C1B_1 C2B_1 C3B_1 C8B_1 177(3) . . . . ?
C12B_1 C2B_1 C3B_1 C8B_1 -1(5) . . . . ?
N1_1 C1B_1 C4B_1 C6B_1 25(3) . . . . ?
C2B_1 C1B_1 C4B_1 C6B_1 -162(3) . . . . ?
N1_1 C1B_1 C4B_1 C7B_1 -101(2) . . . . ?
C2B_1 C1B_1 C4B_1 C7B_1 72(4) . . . . ?
N1_1 C1B_1 C4B_1 C5B_1 138(2) . . . . ?
C2B_1 C1B_1 C4B_1 C5B_1 -48(4) . . . . ?
N2_1 C3B_1 C8B_1 C11B_1 -21(3) . . . . ?
C2B_1 C3B_1 C8B_1 C11B_1 167(3) . . . . ?
N2_1 C3B_1 C8B_1 C10B_1 -138(2) . . . . ?
C2B_1 C3B_1 C8B_1 C10B_1 50(4) . . . . ?
N2_1 C3B_1 C8B_1 C9B_1 100(2) . . . . ?
C2B_1 C3B_1 C8B_1 C9B_1 -72(3) . . . . ?
C1B_1 C2B_1 C12B_1 F1B_1 -144(2) . . . . ?
C3B_1 C2B_1 C12B_1 F1B_1 33(3) . . . . ?
C1B_1 C2B_1 C12B_1 F3B_1 -25(3) . . . . ?
C3B_1 C2B_1 C12B_1 F3B_1 152(2) . . . . ?
C1B_1 C2B_1 C12B_1 F2B_1 93(3) . . . . ?
C3B_1 C2B_1 C12B_1 F2B_1 -90(3) . . . . ?
C3_1 N2_1 Cu1_2 Cu1_1 175.9(10) . . . . ?
C3B_1 N2_1 Cu1_2 Cu1_1 177(2) . . . . ?
N1_1 N2_1 Cu1_2 Cu1_1 8.61(15) . . . . ?
C3_1 N2_1 Cu1_2 Cu1_3 -113.9(10) . . . . ?
C3B_1 N2_1 Cu1_2 Cu1_3 -113(2) . . . . ?
N1_1 N2_1 Cu1_2 Cu1_3 78.87(18) . . . . ?
Cu1_1 Cu1_2 N1_2 C1B_2 -108(2) . . . . ?
Cu1_3 Cu1_2 N1_2 C1B_2 177(2) . . . . ?
Cu1_1 Cu1_2 N1_2 C1_2 -104.9(13) . . . . ?
Cu1_3 Cu1_2 N1_2 C1_2 179.6(13) . . . . ?
Cu1_1 Cu1_2 N1_2 N2_2 59.47(18) . . . . ?
Cu1_3 Cu1_2 N1_2 N2_2 -15.96(14) . . . . ?
C1B_2 N1_2 N2_2 C3B_2 1(2) . . . . ?
Cu1_2 N1_2 N2_2 C3B_2 -169.5(14) . . . . ?
C1_2 N1_2 N2_2 C3_2 0.2(13) . . . . ?
Cu1_2 N1_2 N2_2 C3_2 -168.9(9) . . . . ?
C1B_2 N1_2 N2_2 Cu1_3 -164.6(17) . . . . ?
C1_2 N1_2 N2_2 Cu1_3 -166.3(9) . . . . ?
Cu1_2 N1_2 N2_2 Cu1_3 24.6(2) . . . . ?
N2_2 N1_2 C1_2 C2_2 2.9(16) . . . . ?
Cu1_2 N1_2 C1_2 C2_2 167.7(8) . . . . ?
N2_2 N1_2 C1_2 C4_2 179.4(11) . . . . ?
Cu1_2 N1_2 C1_2 C4_2 -16(2) . . . . ?
N1_2 C1_2 C2_2 C3_2 -5(2) . . . . ?
C4_2 C1_2 C2_2 C3_2 179.6(18) . . . . ?
N1_2 C1_2 C2_2 C12_2 173.7(13) . . . . ?
C4_2 C1_2 C2_2 C12_2 -2(3) . . . . ?
N1_2 N2_2 C3_2 C2_2 -3.2(15) . . . . ?
Cu1_3 N2_2 C3_2 C2_2 158.9(8) . . . . ?
N1_2 N2_2 C3_2 C8_2 178.5(10) . . . . ?
Cu1_3 N2_2 C3_2 C8_2 -19(2) . . . . ?
C1_2 C2_2 C3_2 N2_2 4.9(19) . . . . ?
C12_2 C2_2 C3_2 N2_2 -173.7(12) . . . . ?
C1_2 C2_2 C3_2 C8_2 -177.2(18) . . . . ?
C12_2 C2_2 C3_2 C8_2 4(3) . . . . ?
N1_2 C1_2 C4_2 C7_2 -5.6(18) . . . . ?
C2_2 C1_2 C4_2 C7_2 170(2) . . . . ?
N1_2 C1_2 C4_2 C5_2 114.2(15) . . . . ?
C2_2 C1_2 C4_2 C5_2 -71(2) . . . . ?
N1_2 C1_2 C4_2 C6_2 -122.7(13) . . . . ?
C2_2 C1_2 C4_2 C6_2 53(2) . . . . ?
N2_2 C3_2 C8_2 C9_2 96.0(14) . . . . ?
C2_2 C3_2 C8_2 C9_2 -82(2) . . . . ?
N2_2 C3_2 C8_2 C11_2 -25.9(16) . . . . ?
C2_2 C3_2 C8_2 C11_2 156.4(19) . . . . ?
N2_2 C3_2 C8_2 C10_2 -141.9(12) . . . . ?
C2_2 C3_2 C8_2 C10_2 40(2) . . . . ?
C3_2 C2_2 C12_2 F2_2 34.7(19) . . . . ?
C1_2 C2_2 C12_2 F2_2 -143.6(17) . . . . ?
C3_2 C2_2 C12_2 F3_2 -87.7(17) . . . . ?
C1_2 C2_2 C12_2 F3_2 94.0(19) . . . . ?
C3_2 C2_2 C12_2 F1_2 152.1(15) . . . . ?
C1_2 C2_2 C12_2 F1_2 -26(2) . . . . ?
N2_2 N1_2 C1B_2 C2B_2 -4(3) . . . . ?
Cu1_2 N1_2 C1B_2 C2B_2 163.5(14) . . . . ?
N2_2 N1_2 C1B_2 C4B_2 -179(2) . . . . ?
Cu1_2 N1_2 C1B_2 C4B_2 -11(4) . . . . ?
N1_2 C1B_2 C2B_2 C3B_2 5(4) . . . . ?
C4B_2 C1B_2 C2B_2 C3B_2 180(3) . . . . ?
N1_2 C1B_2 C2B_2 C12B_2 -176(2) . . . . ?
C4B_2 C1B_2 C2B_2 C12B_2 -1(5) . . . . ?
N1_2 N2_2 C3B_2 C2B_2 2(3) . . . . ?
Cu1_3 N2_2 C3B_2 C2B_2 161.7(14) . . . . ?
N1_2 N2_2 C3B_2 C8B_2 176.9(17) . . . . ?
Cu1_3 N2_2 C3B_2 C8B_2 -23(4) . . . . ?
C1B_2 C2B_2 C3B_2 N2_2 -4(3) . . . . ?
C12B_2 C2B_2 C3B_2 N2_2 176(2) . . . . ?
C1B_2 C2B_2 C3B_2 C8B_2 -178(3) . . . . ?
C12B_2 C2B_2 C3B_2 C8B_2 2(5) . . . . ?
N1_2 C1B_2 C4B_2 C7B_2 20(3) . . . . ?
C2B_2 C1B_2 C4B_2 C7B_2 -154(3) . . . . ?
N1_2 C1B_2 C4B_2 C5B_2 136(3) . . . . ?
C2B_2 C1B_2 C4B_2 C5B_2 -38(4) . . . . ?
N1_2 C1B_2 C4B_2 C6B_2 -100(3) . . . . ?
C2B_2 C1B_2 C4B_2 C6B_2 86(3) . . . . ?
N2_2 C3B_2 C8B_2 C11B_2 17(3) . . . . ?
C2B_2 C3B_2 C8B_2 C11B_2 -170(3) . . . . ?
N2_2 C3B_2 C8B_2 C9B_2 137(2) . . . . ?
C2B_2 C3B_2 C8B_2 C9B_2 -49(4) . . . . ?
N2_2 C3B_2 C8B_2 C10B_2 -100(2) . . . . ?
C2B_2 C3B_2 C8B_2 C10B_2 74(3) . . . . ?
C3B_2 C2B_2 C12B_2 F3B_2 -36(3) . . . . ?
C1B_2 C2B_2 C12B_2 F3B_2 145(3) . . . . ?
C3B_2 C2B_2 C12B_2 F1B_2 -159(3) . . . . ?
C1B_2 C2B_2 C12B_2 F1B_2 22(4) . . . . ?
C3B_2 C2B_2 C12B_2 F2B_2 85(3) . . . . ?
C1B_2 C2B_2 C12B_2 F2B_2 -94(3) . . . . ?
C3B_2 N2_2 Cu1_3 Cu1_4 107(2) . . . . ?
C3_2 N2_2 Cu1_3 Cu1_4 103.7(11) . . . . ?
N1_2 N2_2 Cu1_3 Cu1_4 -94.41(17) . . . . ?
C3B_2 N2_2 Cu1_3 Cu1_2 -175(2) . . . . ?
C3_2 N2_2 Cu1_3 Cu1_2 -177.9(11) . . . . ?
N1_2 N2_2 Cu1_3 Cu1_2 -15.98(15) . . . . ?
Cu1_4 Cu1_3 N1_3 C1_3 168.5(3) . . . . ?
Cu1_2 Cu1_3 N1_3 C1_3 84.9(3) . . . . ?
Cu1_4 Cu1_3 N1_3 N2_3 15.41(14) . . . . ?
Cu1_2 Cu1_3 N1_3 N2_3 -68.21(17) . . . . ?
C1_3 N1_3 N2_3 C3_3 -0.9(3) . . . . ?
Cu1_3 N1_3 N2_3 C3_3 158.93(18) . . . . ?
C1_3 N1_3 N2_3 Cu1_4 177.31(18) . . . . ?
Cu1_3 N1_3 N2_3 Cu1_4 -22.9(2) . . . . ?
N2_3 N1_3 C1_3 C2_3 1.4(3) . . . . ?
Cu1_3 N1_3 C1_3 C2_3 -152.2(2) . . . . ?
N2_3 N1_3 C1_3 C4_3 -176.9(2) . . . . ?
Cu1_3 N1_3 C1_3 C4_3 29.5(4) . . . . ?
N1_3 C1_3 C2_3 C3_3 -1.4(3) . . . . ?
C4_3 C1_3 C2_3 C3_3 176.6(3) . . . . ?
N1_3 C1_3 C2_3 C12_3 175.6(3) . . . . ?
C4_3 C1_3 C2_3 C12_3 -6.4(6) . . . . ?
N1_3 N2_3 C3_3 C2_3 -0.1(3) . . . . ?
Cu1_4 N2_3 C3_3 C2_3 -177.4(2) . . . . ?
N1_3 N2_3 C3_3 C8_3 -178.8(3) . . . . ?
Cu1_4 N2_3 C3_3 C8_3 3.9(5) . . . . ?
C1_3 C2_3 C3_3 N2_3 0.9(3) . . . . ?
C12_3 C2_3 C3_3 N2_3 -176.1(3) . . . . ?
C1_3 C2_3 C3_3 C8_3 179.3(3) . . . . ?
C12_3 C2_3 C3_3 C8_3 2.4(6) . . . . ?
N1_3 C1_3 C4_3 C7_3 136.8(4) . . . . ?
C2_3 C1_3 C4_3 C7_3 -41.0(5) . . . . ?
N1_3 C1_3 C4_3 C5_3 -99.3(4) . . . . ?
C2_3 C1_3 C4_3 C5_3 82.9(4) . . . . ?
N1_3 C1_3 C4_3 C6_3 18.8(4) . . . . ?
C2_3 C1_3 C4_3 C6_3 -159.0(4) . . . . ?
N2_3 C3_3 C8_3 C10_3 101.0(4) . . . . ?
C2_3 C3_3 C8_3 C10_3 -77.3(5) . . . . ?
N2_3 C3_3 C8_3 C11_3 -137.4(3) . . . . ?
C2_3 C3_3 C8_3 C11_3 44.3(5) . . . . ?
N2_3 C3_3 C8_3 C9_3 -18.8(5) . . . . ?
C2_3 C3_3 C8_3 C9_3 162.9(4) . . . . ?
C3_3 C2_3 C12_3 F2_3 -93.2(5) . . . . ?
C1_3 C2_3 C12_3 F2_3 90.4(5) . . . . ?
C3_3 C2_3 C12_3 F3_3 28.4(6) . . . . ?
C1_3 C2_3 C12_3 F3_3 -148.1(4) . . . . ?
C3_3 C2_3 C12_3 F1_3 145.9(4) . . . . ?
C1_3 C2_3 C12_3 F1_3 -30.5(6) . . . . ?
C3_3 N2_3 Cu1_4 N1_4 -176.5(5) . . . . ?
N1_3 N2_3 Cu1_4 N1_4 6.2(7) . . . . ?
C3_3 N2_3 Cu1_4 Cu1_3 -167.6(3) . . . . ?
N1_3 N2_3 Cu1_4 Cu1_3 15.09(14) . . . . ?
C3_3 N2_3 Cu1_4 Cu1_1 -94.2(3) . . . . ?
N1_3 N2_3 Cu1_4 Cu1_1 88.50(16) . . . . ?
N2_3 Cu1_4 N1_4 C1_4 -96.0(17) . . . . ?
Cu1_3 Cu1_4 N1_4 C1_4 -104.4(16) . . . . ?
Cu1_1 Cu1_4 N1_4 C1_4 177.2(16) . . . . ?
N2_3 Cu1_4 N1_4 C1B_4 -90(2) . . . . ?
Cu1_3 Cu1_4 N1_4 C1B_4 -98(2) . . . . ?
Cu1_1 Cu1_4 N1_4 C1B_4 -177(2) . . . . ?
N2_3 Cu1_4 N1_4 N2_4 71.4(7) . . . . ?
Cu1_3 Cu1_4 N1_4 N2_4 63.0(2) . . . . ?
Cu1_1 Cu1_4 N1_4 N2_4 -15.35(19) . . . . ?
C1_4 N1_4 N2_4 C3_4 3.1(18) . . . . ?
Cu1_4 N1_4 N2_4 C3_4 -168.0(13) . . . . ?
C1B_4 N1_4 N2_4 C3B_4 -1(2) . . . . ?
Cu1_4 N1_4 N2_4 C3B_4 -168.2(17) . . . . ?
C1_4 N1_4 N2_4 Cu1_1 -165.8(12) . . . . ?
C1B_4 N1_4 N2_4 Cu1_1 -170.1(14) . . . . ?
Cu1_4 N1_4 N2_4 Cu1_1 23.1(3) . . . . ?
Cu1_2 Cu1_1 N2_4 C3_4 99.0(18) . . . . ?
Cu1_4 Cu1_1 N2_4 C3_4 -179.5(18) . . . . ?
Cu1_2 Cu1_1 N2_4 C3B_4 99(2) . . . . ?
Cu1_4 Cu1_1 N2_4 C3B_4 -179(2) . . . . ?
Cu1_2 Cu1_1 N2_4 N1_4 -96.6(2) . . . . ?
Cu1_4 Cu1_1 N2_4 N1_4 -15.14(18) . . . . ?
N2_4 N1_4 C1_4 C2_4 -1.5(19) . . . . ?
Cu1_4 N1_4 C1_4 C2_4 166.2(10) . . . . ?
N2_4 N1_4 C1_4 C4_4 169.4(12) . . . . ?
Cu1_4 N1_4 C1_4 C4_4 -23(3) . . . . ?
N1_4 C1_4 C2_4 C3_4 -1(3) . . . . ?
C4_4 C1_4 C2_4 C3_4 -169(2) . . . . ?
N1_4 C1_4 C2_4 C12_4 -177.9(18) . . . . ?
C4_4 C1_4 C2_4 C12_4 13(4) . . . . ?
N1_4 N2_4 C3_4 C2_4 -3(2) . . . . ?
Cu1_1 N2_4 C3_4 C2_4 161.1(10) . . . . ?
N1_4 N2_4 C3_4 C8_4 175.0(15) . . . . ?
Cu1_1 N2_4 C3_4 C8_4 -21(3) . . . . ?
C1_4 C2_4 C3_4 N2_4 2(3) . . . . ?
C12_4 C2_4 C3_4 N2_4 179.8(17) . . . . ?
C1_4 C2_4 C3_4 C8_4 -176(2) . . . . ?
C12_4 C2_4 C3_4 C8_4 2(4) . . . . ?
N1_4 C1_4 C4_4 C7_4 3(2) . . . . ?
C2_4 C1_4 C4_4 C7_4 171(2) . . . . ?
N1_4 C1_4 C4_4 C5_4 -112.2(17) . . . . ?
C2_4 C1_4 C4_4 C5_4 55(3) . . . . ?
N1_4 C1_4 C4_4 C6_4 127.7(17) . . . . ?
C2_4 C1_4 C4_4 C6_4 -65(3) . . . . ?
N2_4 C3_4 C8_4 C10_4 111(2) . . . . ?
C2_4 C3_4 C8_4 C10_4 -71(3) . . . . ?
N2_4 C3_4 C8_4 C11_4 -10(3) . . . . ?
C2_4 C3_4 C8_4 C11_4 168(3) . . . . ?
N2_4 C3_4 C8_4 C9_4 -124(2) . . . . ?
C2_4 C3_4 C8_4 C9_4 54(3) . . . . ?
C3_4 C2_4 C12_4 F2_4 89(2) . . . . ?
C1_4 C2_4 C12_4 F2_4 -94(2) . . . . ?
C3_4 C2_4 C12_4 F3_4 -146(2) . . . . ?
C1_4 C2_4 C12_4 F3_4 31(3) . . . . ?
C3_4 C2_4 C12_4 F1_4 -32(3) . . . . ?
C1_4 C2_4 C12_4 F1_4 144(2) . . . . ?
N2_4 N1_4 C1B_4 C2B_4 0(2) . . . . ?
Cu1_4 N1_4 C1B_4 C2B_4 161.3(13) . . . . ?
N2_4 N1_4 C1B_4 C4B_4 -176.2(18) . . . . ?
Cu1_4 N1_4 C1B_4 C4B_4 -15(4) . . . . ?
N1_4 C1B_4 C2B_4 C3B_4 2(3) . . . . ?
C4B_4 C1B_4 C2B_4 C3B_4 177(3) . . . . ?
N1_4 C1B_4 C2B_4 C12B_4 -177(2) . . . . ?
C4B_4 C1B_4 C2B_4 C12B_4 -2(4) . . . . ?
N1_4 N2_4 C3B_4 C2B_4 3(3) . . . . ?
Cu1_1 N2_4 C3B_4 C2B_4 166.6(13) . . . . ?
N1_4 N2_4 C3B_4 C8B_4 179.0(18) . . . . ?
Cu1_1 N2_4 C3B_4 C8B_4 -17(4) . . . . ?
C1B_4 C2B_4 C3B_4 N2_4 -3(3) . . . . ?
C12B_4 C2B_4 C3B_4 N2_4 176(2) . . . . ?
C1B_4 C2B_4 C3B_4 C8B_4 -178(3) . . . . ?
C12B_4 C2B_4 C3B_4 C8B_4 1(5) . . . . ?
N1_4 C1B_4 C4B_4 C7B_4 9(3) . . . . ?
C2B_4 C1B_4 C4B_4 C7B_4 -166(3) . . . . ?
N1_4 C1B_4 C4B_4 C5B_4 -123(2) . . . . ?
C2B_4 C1B_4 C4B_4 C5B_4 62(3) . . . . ?
N1_4 C1B_4 C4B_4 C6B_4 116(2) . . . . ?
C2B_4 C1B_4 C4B_4 C6B_4 -59(3) . . . . ?
N2_4 C3B_4 C8B_4 C10B_4 140(2) . . . . ?
C2B_4 C3B_4 C8B_4 C10B_4 -45(4) . . . . ?
N2_4 C3B_4 C8B_4 C11B_4 20(3) . . . . ?
C2B_4 C3B_4 C8B_4 C11B_4 -165(3) . . . . ?
N2_4 C3B_4 C8B_4 C9B_4 -100(3) . . . . ?
C2B_4 C3B_4 C8B_4 C9B_4 75(4) . . . . ?
C3B_4 C2B_4 C12B_4 F2B_4 138(3) . . . . ?
C1B_4 C2B_4 C12B_4 F2B_4 -44(3) . . . . ?
C3B_4 C2B_4 C12B_4 F3B_4 -97(3) . . . . ?
C1B_4 C2B_4 C12B_4 F3B_4 81(3) . . . . ?
C3B_4 C2B_4 C12B_4 F1B_4 29(3) . . . . ?
C1B_4 C2B_4 C12B_4 F1B_4 -152(3) . . . . ?
